data_7008488
loop_
_publ_author_name
'Nunokawa, Keiko'
'Ito, Mitsuhiro'
'Sunahara, Tetsuya'
'Onaka, Satoru'
'Ozeki, Tomoji'
'Chiba, Hirokazu'
'Funahashi, Yasuhiro'
'Masuda, Hideki'
'Yonezawa, Tetsu'
'Nishihara, Hiroshi'
'Nakamoto, Masami'
'Yamamoto, Mari'

_publ_section_title
;
 A new 19-metal-atom cluster [(Me2PhP)10Au12Ag7(NO3)9] with a nearly
 staggered-staggered M5 ring configuration.
;
_journal_issue 16
_journal_name_full 'Dalton transactions (Cambridge, England : 2003)'
_journal_page_first 2726
_journal_page_last 2730
_journal_paper_doi 10.1039/b503434e
_journal_year 2005
_chemical_formula_sum 'C80 H111 Ag7 Au12 N9 O27.5 P10'
_chemical_formula_weight 5067.17
_space_group_IT_number 14
_symmetry_cell_setting monoclinic
_symmetry_space_group_name_Hall '-P 2yab'
_symmetry_space_group_name_H-M 'P 1 21/a 1'
_atom_sites_solution_hydrogens geom
_atom_sites_solution_primary direct
_atom_sites_solution_secondary difmap
_audit_creation_date 2005-02-15
_audit_creation_method SHELXL-97
_cell_angle_alpha 90
_cell_angle_beta 109.418(4)
_cell_angle_gamma 90
_cell_formula_units_Z 4
_cell_length_a 25.252(9)
_cell_length_b 15.264(5)
_cell_length_c 31.346(11)
_cell_measurement_reflns_used 29002
_cell_measurement_temperature 173(2)
_cell_measurement_theta_max 27.5
_cell_measurement_theta_min 3.0
_cell_volume 11395(7)
_computing_cell_refinement CRYSTALCLEAR
_computing_data_collection CRYSTALCLEAR
_computing_data_reduction 'teXsan Ver. 1.11'
_computing_molecular_graphics 'ORTEP3 for Windows (Farrugia, 1997)'
_computing_publication_material 'WinGX publication routines (Farrugia, 1999)'
_computing_structure_refinement 'SHELXL-97 (Sheldrick, 1997)'
_computing_structure_solution 'Sir97 (Altomare, 1999)'
_diffrn_ambient_temperature 173(2)
_diffrn_detector_area_resol_mean 14.49
_diffrn_measured_fraction_theta_full 0.9981
_diffrn_measured_fraction_theta_max 0.9981
_diffrn_measurement_device_type 'Rigaku/MSC Mercury CCD'
_diffrn_measurement_method \w
_diffrn_radiation_monochromator graphite
_diffrn_radiation_source 'fine-focus sealed tube'
_diffrn_radiation_type MoK\a
_diffrn_radiation_wavelength 0.71069
_diffrn_reflns_av_R_equivalents 0.0585
_diffrn_reflns_av_sigmaI/netI 0.2452
_diffrn_reflns_limit_h_max 32
_diffrn_reflns_limit_h_min -32
_diffrn_reflns_limit_k_max 19
_diffrn_reflns_limit_k_min -19
_diffrn_reflns_limit_l_max 39
_diffrn_reflns_limit_l_min -40
_diffrn_reflns_number 112063
_diffrn_reflns_theta_full 27.49
_diffrn_reflns_theta_max 27.49
_diffrn_reflns_theta_min 3.00
_exptl_absorpt_coefficient_mu 16.761
_exptl_absorpt_correction_T_max 1.0000
_exptl_absorpt_correction_T_min 0.4962
_exptl_absorpt_correction_type empirical
_exptl_crystal_colour_modifier dark
_exptl_crystal_colour_primary brown
_exptl_crystal_density_diffrn 2.954
_exptl_crystal_density_method 'not measured'
_exptl_crystal_description needle
_exptl_crystal_F_000 9204
_exptl_crystal_size_max 0.400
_exptl_crystal_size_mid 0.030
_exptl_crystal_size_min 0.020
_refine_diff_density_max 5.649
_refine_diff_density_min -3.818
_refine_diff_density_rms 0.521
_refine_ls_extinction_method none
_refine_ls_goodness_of_fit_ref 1.058
_refine_ls_hydrogen_treatment constr
_refine_ls_matrix_type full
_refine_ls_number_parameters 1195
_refine_ls_number_reflns 26075
_refine_ls_number_restraints 1763
_refine_ls_restrained_S_all 1.028
_refine_ls_R_factor_all 0.2077
_refine_ls_R_factor_gt 0.1138
_refine_ls_shift/su_max 0.000
_refine_ls_shift/su_mean 0.000
_refine_ls_structure_factor_coef Fsqd
_refine_ls_weighting_details 'calc w=1/[\s^2^(Fo^2^)+(0.0698P)^2^] where P=(Fo^2^+2Fc^2^)/3'
_refine_ls_weighting_scheme calc
_refine_ls_wR_factor_gt 0.2228
_refine_ls_wR_factor_ref 0.3046
_reflns_number_gt 11371
_reflns_number_total 26075
_reflns_threshold_expression >2\s(I)
_cod_data_source_file b503434e.txt
_cod_data_source_block Ag7au12
_cod_depositor_comments
;
The following automatic conversions were performed:
'_symmetry_cell_setting' value 'Monoclinic' changed to 'monoclinic'
according to '/home/saulius/struct/CIF-dictionaries/cif_core.dic'
dictionary named 'cif_core.dic' version 2.4.1 from 2010-06-29.

Automatic conversion script
Id: cif_fix_enum 1527 2010-12-29 10:47:43Z saulius 
;
_cod_original_cell_volume 11386(7)
_cod_database_code 7008488

loop_
_symmetry_equiv_pos_as_xyz
'x, y, z'
'-x+1/2, y+1/2, -z'
'-x, -y, -z'
'x-1/2, -y-1/2, z'

loop_
_atom_site_label
_atom_site_type_symbol
_atom_site_fract_x
_atom_site_fract_y
_atom_site_fract_z
_atom_site_U_iso_or_equiv
_atom_site_adp_type
_atom_site_occupancy
_atom_site_symmetry_multiplicity
_atom_site_calc_flag
_atom_site_refinement_flags
_atom_site_disorder_assembly
_atom_site_disorder_group
P1 P 0.0816(4) -0.2713(7) 0.3044(3) 0.037(2) Uani 1 1 d U . .
C11 C 0.1213(11) -0.3581(13) 0.3402(8) 0.048(7) Uani 1 1 d GU . .
C12 C 0.1145(11) -0.4442(16) 0.3248(7) 0.050(7) Uani 1 1 d GU . .
H12 H 0.0899 -0.4570 0.2951 0.061 Uiso 1 1 calc R . .
C13 C 0.1436(12) -0.5114(12) 0.3527(9) 0.058(8) Uani 1 1 d GU . .
H13 H 0.1389 -0.5702 0.3422 0.070 Uiso 1 1 calc R . .
C14 C 0.1796(11) -0.4926(15) 0.3961(8) 0.063(8) Uani 1 1 d GU . .
H14 H 0.1994 -0.5385 0.4152 0.075 Uiso 1 1 calc R . .
C15 C 0.1864(11) -0.4065(18) 0.4114(7) 0.060(8) Uani 1 1 d GU . .
H15 H 0.2110 -0.3937 0.4411 0.072 Uiso 1 1 calc R . .
C16 C 0.1573(12) -0.3393(12) 0.3835(8) 0.047(7) Uani 1 1 d GU . .
H16 H 0.1620 -0.2805 0.3940 0.056 Uiso 1 1 calc R . .
C17 C 0.0315(14) -0.231(3) 0.3284(14) 0.048(7) Uani 1 1 d U . .
H17A H 0.0510 -0.2079 0.3587 0.073 Uiso 1 1 calc R . .
H17B H 0.0065 -0.2788 0.3304 0.073 Uiso 1 1 calc R . .
H17C H 0.0093 -0.1842 0.3092 0.073 Uiso 1 1 calc R . .
C18 C 0.0398(16) -0.312(2) 0.2515(12) 0.045(7) Uani 1 1 d U . .
H18A H 0.0639 -0.3352 0.2354 0.068 Uiso 1 1 calc R . .
H18B H 0.0166 -0.2643 0.2338 0.068 Uiso 1 1 calc R . .
H18C H 0.0154 -0.3585 0.2559 0.068 Uiso 1 1 calc R . .
P2 P 0.3062(4) -0.3121(6) 0.3351(4) 0.040(2) Uani 1 1 d U . .
C21 C 0.3607(9) -0.3329(17) 0.3899(6) 0.044(6) Uani 1 1 d GU . .
C22 C 0.4159(9) -0.3508(17) 0.3935(6) 0.046(6) Uani 1 1 d GU . .
H22 H 0.4272 -0.3475 0.3674 0.055 Uiso 1 1 calc R . .
C23 C 0.4547(7) -0.3738(17) 0.4350(8) 0.046(6) Uani 1 1 d GU . .
H23 H 0.4925 -0.3860 0.4375 0.055 Uiso 1 1 calc R . .
C24 C 0.4382(8) -0.3787(17) 0.4731(6) 0.048(6) Uani 1 1 d GU . .
H24 H 0.4647 -0.3944 0.5015 0.058 Uiso 1 1 calc R . .
C25 C 0.3830(9) -0.3608(17) 0.4696(6) 0.043(6) Uani 1 1 d GU . .
H25 H 0.3717 -0.3641 0.4956 0.051 Uiso 1 1 calc R . .
C26 C 0.3442(7) -0.3378(17) 0.4280(7) 0.041(6) Uani 1 1 d GU . .
H26 H 0.3064 -0.3256 0.4256 0.050 Uiso 1 1 calc R . .
C27 C 0.2613(17) -0.406(2) 0.3291(14) 0.048(7) Uani 1 1 d U . .
H27A H 0.2421 -0.4025 0.3515 0.073 Uiso 1 1 calc R . .
H27B H 0.2839 -0.4592 0.3338 0.073 Uiso 1 1 calc R . .
H27C H 0.2335 -0.4061 0.2986 0.073 Uiso 1 1 calc R . .
C28 C 0.3380(16) -0.325(2) 0.2931(14) 0.047(6) Uani 1 1 d U . .
H28A H 0.3638 -0.2766 0.2947 0.070 Uiso 1 1 calc R . .
H28B H 0.3089 -0.3263 0.2632 0.070 Uiso 1 1 calc R . .
H28C H 0.3589 -0.3807 0.2982 0.070 Uiso 1 1 calc R . .
P3 P 0.3967(3) -0.0173(6) 0.4169(3) 0.033(2) Uani 1 1 d U . .
C31 C 0.4067(11) 0.0626(16) 0.4631(9) 0.056(7) Uani 1 1 d GU . .
C32 C 0.4068(11) 0.0427(14) 0.5064(10) 0.061(7) Uani 1 1 d GU . .
H32 H 0.4018 -0.0162 0.5142 0.073 Uiso 1 1 calc R . .
C33 C 0.4142(12) 0.1089(18) 0.5383(7) 0.059(7) Uani 1 1 d GU . .
H33 H 0.4142 0.0953 0.5679 0.071 Uiso 1 1 calc R . .
C34 C 0.4216(12) 0.1949(16) 0.5270(8) 0.060(7) Uani 1 1 d GU . .
H34 H 0.4266 0.2402 0.5488 0.072 Uiso 1 1 calc R . .
C35 C 0.4215(12) 0.2148(14) 0.4837(9) 0.062(7) Uani 1 1 d GU . .
H35 H 0.4265 0.2737 0.4759 0.075 Uiso 1 1 calc R . .
C36 C 0.4141(12) 0.1486(18) 0.4517(7) 0.060(7) Uani 1 1 d GU . .
H36 H 0.4140 0.1622 0.4222 0.072 Uiso 1 1 calc R . .
C37 C 0.4186(13) -0.119(2) 0.4456(12) 0.036(7) Uani 1 1 d U . .
H37A H 0.3899 -0.1396 0.4579 0.055 Uiso 1 1 calc R . .
H37B H 0.4541 -0.1103 0.4704 0.055 Uiso 1 1 calc R . .
H37C H 0.4238 -0.1623 0.4244 0.055 Uiso 1 1 calc R . .
C38 C 0.4551(14) 0.007(2) 0.3973(12) 0.038(6) Uani 1 1 d U . .
H38A H 0.4479 0.0620 0.3803 0.058 Uiso 1 1 calc R . .
H38B H 0.4594 -0.0406 0.3777 0.058 Uiso 1 1 calc R . .
H38C H 0.4896 0.0124 0.4234 0.058 Uiso 1 1 calc R . .
P4 P 0.2353(4) 0.1988(6) 0.4127(3) 0.035(2) Uani 1 1 d U . .
C41 C 0.2808(10) 0.2904(14) 0.4143(8) 0.041(6) Uani 1 1 d GU . .
C42 C 0.2998(11) 0.3418(17) 0.4530(7) 0.047(6) Uani 1 1 d GU . .
H42 H 0.2884 0.3290 0.4783 0.057 Uiso 1 1 calc R . .
C43 C 0.3355(11) 0.4121(16) 0.4547(7) 0.054(7) Uani 1 1 d GU . .
H43 H 0.3485 0.4472 0.4812 0.065 Uiso 1 1 calc R . .
C44 C 0.3521(10) 0.4309(13) 0.4176(9) 0.052(7) Uani 1 1 d GU . .
H44 H 0.3765 0.4789 0.4188 0.063 Uiso 1 1 calc R . .
C45 C 0.3331(10) 0.3795(15) 0.3789(7) 0.043(6) Uani 1 1 d GU . .
H45 H 0.3444 0.3924 0.3536 0.052 Uiso 1 1 calc R . .
C46 C 0.2974(10) 0.3093(14) 0.3772(7) 0.045(6) Uani 1 1 d GU . .
H46 H 0.2844 0.2741 0.3508 0.054 Uiso 1 1 calc R . .
C47 C 0.1661(15) 0.246(2) 0.4048(12) 0.045(7) Uani 1 1 d U . .
H47A H 0.1394 0.1985 0.4037 0.067 Uiso 1 1 calc R . .
H47B H 0.1535 0.2786 0.3763 0.067 Uiso 1 1 calc R . .
H47C H 0.1684 0.2850 0.4300 0.067 Uiso 1 1 calc R . .
C48 C 0.2599(15) 0.149(2) 0.4682(12) 0.042(7) Uani 1 1 d U . .
H48A H 0.2359 0.0988 0.4689 0.063 Uiso 1 1 calc R . .
H48B H 0.2583 0.1920 0.4910 0.063 Uiso 1 1 calc R . .
H48C H 0.2987 0.1290 0.4748 0.063 Uiso 1 1 calc R . .
P5 P 0.0319(4) 0.0768(7) 0.3174(3) 0.037(2) Uani 1 1 d U . .
C51 C 0.0344(9) 0.1716(12) 0.3518(7) 0.032(5) Uani 1 1 d GU . .
C52 C 0.0386(10) 0.1595(12) 0.3968(7) 0.041(6) Uani 1 1 d GU . .
H52 H 0.0391 0.1019 0.4085 0.049 Uiso 1 1 calc R . .
C53 C 0.0422(10) 0.2316(15) 0.4247(6) 0.045(6) Uani 1 1 d GU . .
H53 H 0.0452 0.2233 0.4555 0.054 Uiso 1 1 calc R . .
C54 C 0.0416(10) 0.3158(13) 0.4077(7) 0.048(6) Uani 1 1 d GU . .
H54 H 0.0441 0.3650 0.4268 0.058 Uiso 1 1 calc R . .
C55 C 0.0374(10) 0.3279(11) 0.3627(7) 0.035(6) Uani 1 1 d GU . .
H55 H 0.0369 0.3855 0.3511 0.042 Uiso 1 1 calc R . .
C56 C 0.0337(9) 0.2558(14) 0.3348(5) 0.036(6) Uani 1 1 d GU . .
H56 H 0.0308 0.2641 0.3041 0.043 Uiso 1 1 calc R . .
C57 C -0.0093(15) 0.108(3) 0.2594(13) 0.045(7) Uani 1 1 d U . .
H57A H -0.0118 0.0574 0.2393 0.068 Uiso 1 1 calc R . .
H57B H 0.0090 0.1566 0.2496 0.068 Uiso 1 1 calc R . .
H57C H -0.0471 0.1250 0.2581 0.068 Uiso 1 1 calc R . .
C58 C -0.0166(14) -0.003(2) 0.3304(13) 0.042(6) Uani 1 1 d U . .
H58A H -0.0193 -0.0561 0.3121 0.063 Uiso 1 1 calc R . .
H58B H -0.0540 0.0233 0.3233 0.063 Uiso 1 1 calc R . .
H58C H -0.0022 -0.0185 0.3625 0.063 Uiso 1 1 calc R . .
P6 P 0.0770(5) -0.1849(7) 0.0936(4) 0.048(3) Uani 1 1 d U . .
C61 C 0.1167(13) -0.2696(18) 0.0795(11) 0.068(8) Uani 1 1 d GU . .
C62 C 0.1111(12) -0.355(2) 0.0929(10) 0.072(8) Uani 1 1 d GU . .
H62 H 0.0896 -0.3662 0.1120 0.087 Uiso 1 1 calc R . .
C63 C 0.1368(14) -0.4236(15) 0.0782(11) 0.077(8) Uani 1 1 d GU . .
H63 H 0.1330 -0.4819 0.0874 0.092 Uiso 1 1 calc R . .
C64 C 0.1683(14) -0.4070(17) 0.0502(11) 0.078(8) Uani 1 1 d GU . .
H64 H 0.1859 -0.4539 0.0401 0.094 Uiso 1 1 calc R . .
C65 C 0.1740(13) -0.322(2) 0.0368(10) 0.074(8) Uani 1 1 d GU . .
H65 H 0.1954 -0.3103 0.0176 0.089 Uiso 1 1 calc R . .
C66 C 0.1482(13) -0.2530(15) 0.0514(11) 0.069(8) Uani 1 1 d GU . .
H66 H 0.1521 -0.1947 0.0422 0.083 Uiso 1 1 calc R . .
C67 C 0.0228(18) -0.230(3) 0.1083(14) 0.063(8) Uani 1 1 d U . .
H67A H 0.0011 -0.1833 0.1160 0.094 Uiso 1 1 calc R . .
H67B H 0.0382 -0.2689 0.1344 0.094 Uiso 1 1 calc R . .
H67C H -0.0017 -0.2638 0.0827 0.094 Uiso 1 1 calc R . .
C68 C 0.0397(18) -0.141(2) 0.0395(13) 0.056(8) Uani 1 1 d U . .
H68A H 0.0661 -0.1126 0.0270 0.085 Uiso 1 1 calc R . .
H68B H 0.0124 -0.0976 0.0423 0.085 Uiso 1 1 calc R . .
H68C H 0.0200 -0.1882 0.0193 0.085 Uiso 1 1 calc R . .
P7 P 0.3055(5) -0.2034(7) 0.1492(4) 0.052(3) Uani 1 1 d U . .
C71 C 0.3035(13) -0.189(2) 0.0921(7) 0.065(7) Uani 1 1 d GU . .
C72 C 0.3311(12) -0.2505(17) 0.0745(9) 0.065(7) Uani 1 1 d GU . .
H72 H 0.3507 -0.2976 0.0928 0.078 Uiso 1 1 calc R . .
C73 C 0.3299(13) -0.2434(18) 0.0300(9) 0.069(8) Uani 1 1 d GU . .
H73 H 0.3487 -0.2856 0.0179 0.083 Uiso 1 1 calc R . .
C74 C 0.3013(13) -0.175(2) 0.0031(7) 0.071(8) Uani 1 1 d GU . .
H74 H 0.3005 -0.1697 -0.0273 0.085 Uiso 1 1 calc R . .
C75 C 0.2737(12) -0.1129(18) 0.0207(9) 0.067(8) Uani 1 1 d GU . .
H75 H 0.2541 -0.0658 0.0024 0.080 Uiso 1 1 calc R . .
C76 C 0.2749(12) -0.1200(18) 0.0652(9) 0.064(7) Uani 1 1 d GU . .
H76 H 0.2560 -0.0778 0.0773 0.077 Uiso 1 1 calc R . .
C77 C 0.3770(16) -0.198(2) 0.1768(12) 0.047(7) Uani 1 1 d U . .
H77A H 0.3904 -0.1387 0.1738 0.070 Uiso 1 1 calc R . .
H77B H 0.3960 -0.2403 0.1633 0.070 Uiso 1 1 calc R . .
H77C H 0.3852 -0.2118 0.2089 0.070 Uiso 1 1 calc R . .
C78 C 0.2782(19) -0.307(2) 0.1522(15) 0.059(7) Uani 1 1 d U . .
H78A H 0.2377 -0.3071 0.1361 0.088 Uiso 1 1 calc R . .
H78B H 0.2854 -0.3228 0.1840 0.088 Uiso 1 1 calc R . .
H78C H 0.2963 -0.3502 0.1383 0.088 Uiso 1 1 calc R . .
P8 P 0.3846(5) 0.1166(8) 0.1970(5) 0.066(4) Uani 1 1 d U . .
C81 C 0.4190(11) 0.0544(19) 0.1644(9) 0.052(7) Uani 1 1 d GU . .
C82 C 0.3874(8) 0.023(2) 0.1219(9) 0.062(7) Uani 1 1 d GU . .
H82 H 0.3482 0.0347 0.1102 0.074 Uiso 1 1 calc R . .
C83 C 0.4130(11) -0.025(2) 0.0966(7) 0.066(8) Uani 1 1 d GU . .
H83 H 0.3914 -0.0467 0.0676 0.080 Uiso 1 1 calc R . .
C84 C 0.4703(12) -0.042(2) 0.1138(9) 0.073(8) Uani 1 1 d GU . .
H84 H 0.4878 -0.0753 0.0966 0.088 Uiso 1 1 calc R . .
C85 C 0.5019(9) -0.011(2) 0.1563(10) 0.066(8) Uani 1 1 d GU . .
H85 H 0.5411 -0.0226 0.1681 0.079 Uiso 1 1 calc R . .
C86 C 0.4763(11) 0.037(2) 0.1816(7) 0.063(7) Uani 1 1 d GU . .
H86 H 0.4979 0.0588 0.2106 0.075 Uiso 1 1 calc R . .
C87 C 0.378(2) 0.216(3) 0.1745(16) 0.075(8) Uani 1 1 d U . .
H87A H 0.3595 0.2548 0.1906 0.113 Uiso 1 1 calc R . .
H87B H 0.3545 0.2132 0.1425 0.113 Uiso 1 1 calc R . .
H87C H 0.4148 0.2397 0.1773 0.113 Uiso 1 1 calc R . .
C88 C 0.438(2) 0.130(3) 0.2568(18) 0.087(10) Uani 1 1 d U . .
H88A H 0.4440 0.0732 0.2722 0.130 Uiso 1 1 calc R . .
H88B H 0.4230 0.1717 0.2738 0.130 Uiso 1 1 calc R . .
H88C H 0.4733 0.1519 0.2548 0.130 Uiso 1 1 calc R . .
P9 P 0.2123(4) 0.3387(6) 0.1972(3) 0.038(2) Uani 1 1 d U . .
C91 C 0.2643(12) 0.3881(19) 0.1771(10) 0.068(8) Uani 1 1 d GU . .
C92 C 0.2551(12) 0.386(2) 0.1308(10) 0.075(8) Uani 1 1 d GU . .
H92 H 0.2236 0.3552 0.1112 0.089 Uiso 1 1 calc R . .
C93 C 0.2919(14) 0.428(2) 0.1132(8) 0.084(9) Uani 1 1 d GU . .
H93 H 0.2856 0.4268 0.0816 0.100 Uiso 1 1 calc R . .
C94 C 0.3380(12) 0.473(2) 0.1418(11) 0.080(9) Uani 1 1 d GU . .
H94 H 0.3632 0.5022 0.1298 0.096 Uiso 1 1 calc R . .
C95 C 0.3472(11) 0.4754(19) 0.1881(11) 0.075(8) Uani 1 1 d GU . .
H95 H 0.3787 0.5060 0.2077 0.090 Uiso 1 1 calc R . .
C96 C 0.3104(13) 0.433(2) 0.2057(8) 0.071(8) Uani 1 1 d GU . .
H96 H 0.3167 0.4345 0.2373 0.086 Uiso 1 1 calc R . .
C97 C 0.1469(15) 0.380(2) 0.1642(12) 0.043(7) Uani 1 1 d U . .
H97A H 0.1366 0.3551 0.1336 0.065 Uiso 1 1 calc R . .
H97B H 0.1489 0.4437 0.1625 0.065 Uiso 1 1 calc R . .
H97C H 0.1186 0.3635 0.1778 0.065 Uiso 1 1 calc R . .
C98 C 0.2218(17) 0.389(2) 0.2485(13) 0.047(7) Uani 1 1 d U . .
H98A H 0.2578 0.3702 0.2703 0.070 Uiso 1 1 calc R . .
H98B H 0.1912 0.3720 0.2596 0.070 Uiso 1 1 calc R . .
H98C H 0.2218 0.4525 0.2448 0.070 Uiso 1 1 calc R . .
P10 P 0.0265(4) 0.1463(6) 0.1125(3) 0.039(2) Uani 1 1 d U . .
C101 C 0.0270(12) 0.2388(17) 0.0771(8) 0.060(7) Uani 1 1 d GU . .
C102 C 0.0722(10) 0.2540(16) 0.0622(8) 0.054(7) Uani 1 1 d GU . .
H102 H 0.1040 0.2165 0.0716 0.064 Uiso 1 1 calc R . .
C103 C 0.0708(10) 0.3240(18) 0.0334(8) 0.049(6) Uani 1 1 d GU . .
H103 H 0.1017 0.3343 0.0232 0.058 Uiso 1 1 calc R . .
C104 C 0.0242(12) 0.3788(15) 0.0197(8) 0.058(7) Uani 1 1 d GU . .
H104 H 0.0233 0.4266 0.0001 0.069 Uiso 1 1 calc R . .
C105 C -0.0210(10) 0.3637(18) 0.0347(10) 0.067(7) Uani 1 1 d GU . .
H105 H -0.0528 0.4011 0.0253 0.080 Uiso 1 1 calc R . .
C106 C -0.0196(10) 0.294(2) 0.0634(10) 0.069(8) Uani 1 1 d GU . .
H106 H -0.0505 0.2833 0.0736 0.083 Uiso 1 1 calc R . .
C107 C -0.0060(17) 0.067(3) 0.0709(14) 0.055(8) Uani 1 1 d U . .
H10A H -0.0088 0.0116 0.0856 0.083 Uiso 1 1 calc R . .
H10B H 0.0165 0.0587 0.0511 0.083 Uiso 1 1 calc R . .
H10C H -0.0436 0.0873 0.0529 0.083 Uiso 1 1 calc R . .
C108 C -0.0208(17) 0.172(3) 0.1433(13) 0.052(7) Uani 1 1 d U . .
H10D H -0.0036 0.2160 0.1664 0.078 Uiso 1 1 calc R . .
H10E H -0.0284 0.1186 0.1578 0.078 Uiso 1 1 calc R . .
H10F H -0.0561 0.1948 0.1223 0.078 Uiso 1 1 calc R . .
Ag1 Ag 0.19401(10) -0.16322(14) 0.23050(8) 0.0217(5) Uani 1 1 d . . .
N1 N 0.1654(9) -0.3445(13) 0.2096(7) 0.059(7) Uani 1 1 d DU . .
O11 O 0.1284(11) -0.2871(16) 0.1934(9) 0.062(7) Uani 1 1 d DU . .
O12 O 0.2162(11) -0.3223(18) 0.2273(10) 0.080(8) Uani 1 1 d DU . .
O13 O 0.1522(13) -0.4245(18) 0.2075(13) 0.109(12) Uani 1 1 d DU . .
Ag2 Ag 0.30157(9) -0.07191(15) 0.26858(8) 0.0204(5) Uani 1 1 d U . .
N2 N 0.4220(9) -0.0905(17) 0.2937(8) 0.090(9) Uani 1 1 d DU . .
O21 O 0.3879(11) -0.056(2) 0.2572(11) 0.103(10) Uani 1 1 d DU . .
O22 O 0.4038(13) -0.144(2) 0.3173(12) 0.107(11) Uani 1 1 d DU . .
O23 O 0.4746(10) -0.070(2) 0.3060(10) 0.079(9) Uani 1 1 d DU . .
Ag3 Ag 0.28002(9) 0.10833(14) 0.28550(7) 0.0204(5) Uani 1 1 d U . .
N3 N 0.3647(9) 0.2378(14) 0.3083(7) 0.055(6) Uani 1 1 d DU . .
O31 O 0.3198(11) 0.2448(18) 0.2751(9) 0.070(7) Uani 1 1 d DU . .
O32 O 0.3720(12) 0.1721(18) 0.3336(9) 0.069(7) Uani 1 1 d DU . .
O33 O 0.4017(11) 0.2958(19) 0.3154(10) 0.083(9) Uani 1 1 d DU . .
Ag4 Ag 0.15753(10) 0.13292(14) 0.25848(7) 0.0209(5) Uani 1 1 d U . .
N4 N 0.1008(8) 0.2960(12) 0.2605(6) 0.047(6) Uani 1 1 d DU . .
O41 O 0.0816(11) 0.2509(16) 0.2248(8) 0.066(7) Uani 1 1 d DU . .
O42 O 0.1405(10) 0.2653(15) 0.2934(8) 0.054(6) Uani 1 1 d DU . .
O43 O 0.0829(10) 0.3728(14) 0.2630(8) 0.057(7) Uani 1 1 d DU . .
Ag5 Ag 0.10387(9) -0.03601(15) 0.22481(7) 0.0201(5) Uani 1 1 d U . .
N5 N -0.0141(8) -0.0898(13) 0.1903(6) 0.041(6) Uani 1 1 d DU . .
O51 O 0.0142(9) -0.0496(16) 0.1711(7) 0.046(6) Uani 1 1 d DU . .
O52 O 0.0051(10) -0.100(2) 0.2322(8) 0.074(9) Uani 1 1 d DU . .
O53 O -0.0609(10) -0.1178(16) 0.1688(8) 0.059(7) Uani 1 1 d DU . .
Ag6 Ag 0.20758(11) -0.07530(18) 0.38348(9) 0.0348(6) Uani 1 1 d U . .
N6A N 0.2856(8) -0.1427(13) 0.4642(7) 0.049(6) Uani 1 1 d DU . .
O61A O 0.2522(11) -0.1931(16) 0.4402(9) 0.065(7) Uani 1 1 d DU . .
O62A O 0.2854(9) -0.0669(15) 0.4541(8) 0.047(6) Uani 1 1 d DU . .
O63A O 0.3203(11) -0.1697(17) 0.4981(8) 0.075(9) Uani 1 1 d DU . .
N6B N 0.1171(8) -0.0531(13) 0.4235(7) 0.050(6) Uani 1 1 d DU . .
O61B O 0.1228(10) -0.1213(15) 0.4045(9) 0.056(6) Uani 1 1 d DU . .
O62B O 0.1495(12) 0.0089(16) 0.4264(9) 0.061(7) Uani 1 1 d DU . .
O63B O 0.0794(10) -0.0465(17) 0.4404(9) 0.062(7) Uani 1 1 d DU . .
Ag7 Ag 0.19633(12) 0.05629(19) 0.11925(10) 0.0397(7) Uani 1 1 d U . .
N7A N 0.1296(14) 0.031(2) 0.0206(13) 0.174(16) Uani 1 1 d DU . .
O71A O 0.117(2) 0.072(3) 0.0488(17) 0.179(16) Uani 1 1 d DU . .
O72A O 0.162(2) -0.029(4) 0.0323(19) 0.204(19) Uani 1 1 d DU . .
O73A O 0.1096(19) 0.050(3) -0.0188(15) 0.170(15) Uani 1 1 d DU . .
N7B N 0.2541(10) 0.1691(16) 0.0778(8) 0.091(8) Uani 1 1 d DU . .
O71B O 0.2588(14) 0.088(2) 0.0782(11) 0.090(8) Uani 1 1 d DU . .
O72B O 0.2173(14) 0.2038(18) 0.0907(11) 0.083(8) Uani 1 1 d DU . .
O73B O 0.2852(16) 0.214(2) 0.0628(15) 0.125(12) Uani 1 1 d DU . .
Au1 Au 0.14030(6) -0.15882(9) 0.30172(5) 0.0347(3) Uani 1 1 d U . .
Au2 Au 0.25974(6) -0.18248(9) 0.32803(5) 0.0357(3) Uani 1 1 d U . .
Au3 Au 0.31051(5) -0.02123(9) 0.36235(5) 0.0339(3) Uani 1 1 d U . .
Au4 Au 0.22612(6) 0.10160(9) 0.35606(5) 0.0325(3) Uani 1 1 d U . .
Au5 Au 0.11671(6) 0.02096(9) 0.31697(5) 0.0325(3) Uani 1 1 d U . .
Au6 Au 0.13380(6) -0.08420(9) 0.14264(5) 0.0380(3) Uani 1 1 d U . .
Au7 Au 0.25328(6) -0.10193(9) 0.17013(5) 0.0377(3) Uani 1 1 d U . .
Au8 Au 0.29833(6) 0.06660(10) 0.19542(5) 0.0402(4) Uani 1 1 d U . .
Au9 Au 0.21421(6) 0.18876(9) 0.19499(5) 0.0376(3) Uani 1 1 d U . .
Au10 Au 0.11176(6) 0.09799(10) 0.15746(5) 0.0402(4) Uani 1 1 d U . .
Au11 Au 0.20883(5) -0.02721(8) 0.29420(4) 0.0265(3) Uani 1 1 d U . .
Au12 Au 0.20413(5) 0.01454(8) 0.21130(4) 0.0276(3) Uani 1 1 d U . .
O1 O -0.134(2) 0.166(4) 0.0518(14) 0.059(16) Uani 0.50 1 d PU . .

loop_
_atom_site_aniso_label
_atom_site_aniso_U_11
_atom_site_aniso_U_22
_atom_site_aniso_U_33
_atom_site_aniso_U_23
_atom_site_aniso_U_13
_atom_site_aniso_U_12
P1 0.032(5) 0.037(5) 0.044(5) -0.008(4) 0.014(4) -0.008(4)
C11 0.079(15) 0.028(10) 0.044(12) -0.011(10) 0.028(11) 0.004(12)
C12 0.080(15) 0.029(11) 0.044(12) -0.002(10) 0.022(11) 0.011(12)
C13 0.076(16) 0.039(11) 0.055(13) -0.002(11) 0.016(12) 0.023(12)
C14 0.071(15) 0.045(11) 0.062(13) 0.002(12) 0.010(12) 0.011(13)
C15 0.080(15) 0.048(12) 0.054(13) 0.002(10) 0.025(12) 0.002(13)
C16 0.078(15) 0.041(11) 0.034(12) -0.001(10) 0.037(11) 0.002(12)
C17 0.031(12) 0.057(15) 0.068(15) -0.005(13) 0.031(11) -0.016(12)
C18 0.053(14) 0.037(14) 0.046(12) -0.002(12) 0.017(11) -0.018(12)
P2 0.037(5) 0.020(4) 0.064(6) 0.007(4) 0.017(5) 0.012(4)
C21 0.034(10) 0.057(14) 0.034(10) -0.009(12) 0.002(9) 0.010(12)
C22 0.032(11) 0.060(14) 0.041(11) -0.015(12) 0.005(9) 0.004(12)
C23 0.021(10) 0.057(14) 0.050(12) -0.020(12) 0.000(8) -0.005(11)
C24 0.033(10) 0.059(14) 0.042(11) -0.026(12) -0.001(10) -0.002(11)
C25 0.036(11) 0.050(14) 0.034(10) -0.018(11) -0.001(9) 0.003(12)
C26 0.035(11) 0.047(14) 0.035(11) -0.015(11) 0.004(8) 0.006(11)
C27 0.060(14) 0.017(12) 0.066(15) 0.003(13) 0.018(13) 0.005(9)
C28 0.049(14) 0.024(13) 0.070(14) 0.000(13) 0.023(11) -0.003(12)
P3 0.017(4) 0.038(5) 0.039(5) -0.001(4) 0.002(4) -0.001(4)
C31 0.046(14) 0.051(12) 0.067(13) -0.030(12) 0.014(13) 0.003(13)
C32 0.054(14) 0.054(12) 0.070(14) -0.026(11) 0.013(13) -0.004(13)
C33 0.058(14) 0.056(13) 0.063(13) -0.023(11) 0.018(13) -0.010(13)
C34 0.067(15) 0.053(12) 0.059(13) -0.024(12) 0.018(13) -0.008(13)
C35 0.075(15) 0.050(12) 0.064(13) -0.026(11) 0.025(13) -0.008(13)
C36 0.066(14) 0.052(13) 0.067(13) -0.030(11) 0.027(13) 0.004(13)
C37 0.022(12) 0.021(10) 0.052(14) -0.014(10) -0.006(12) -0.001(11)
C38 0.034(12) 0.046(14) 0.042(14) -0.003(12) 0.021(10) 0.005(12)
P4 0.031(5) 0.037(5) 0.033(5) -0.013(4) 0.006(4) 0.003(4)
C41 0.039(13) 0.048(13) 0.048(12) -0.011(10) 0.028(10) -0.010(10)
C42 0.052(13) 0.047(13) 0.042(12) -0.004(11) 0.014(11) 0.000(11)
C43 0.050(14) 0.049(13) 0.058(12) -0.014(12) 0.009(11) -0.004(11)
C44 0.045(13) 0.040(13) 0.070(14) -0.012(11) 0.016(11) -0.011(11)
C45 0.048(13) 0.023(12) 0.070(13) -0.011(11) 0.036(11) -0.008(10)
C46 0.051(13) 0.038(12) 0.055(12) -0.011(11) 0.032(11) -0.017(10)
C47 0.044(11) 0.036(14) 0.044(14) -0.027(12) 0.001(12) 0.017(11)
C48 0.033(13) 0.036(14) 0.051(12) 0.005(11) 0.005(12) 0.018(12)
P5 0.030(5) 0.041(5) 0.045(5) -0.008(4) 0.020(4) 0.000(4)
C51 0.021(11) 0.035(10) 0.037(10) -0.013(10) 0.006(10) -0.008(10)
C52 0.037(12) 0.048(11) 0.045(11) -0.008(9) 0.026(11) 0.002(11)
C53 0.053(13) 0.046(12) 0.041(11) -0.006(9) 0.023(11) 0.001(12)
C54 0.056(13) 0.045(11) 0.042(11) -0.008(10) 0.016(12) 0.012(12)
C55 0.033(12) 0.034(10) 0.038(11) -0.007(9) 0.012(11) 0.003(11)
C56 0.032(12) 0.034(11) 0.038(11) -0.011(8) 0.005(11) -0.008(11)
C57 0.040(14) 0.041(14) 0.051(11) -0.006(12) 0.011(11) -0.006(12)
C58 0.031(12) 0.049(14) 0.061(14) 0.000(13) 0.035(11) 0.005(10)
P6 0.070(7) 0.030(5) 0.038(5) -0.007(4) 0.011(5) -0.003(5)
C61 0.075(16) 0.061(13) 0.074(16) 0.011(13) 0.032(12) 0.023(13)
C62 0.077(16) 0.060(14) 0.084(16) 0.010(13) 0.031(13) 0.022(13)
C63 0.089(16) 0.059(13) 0.086(16) -0.002(13) 0.033(13) 0.015(13)
C64 0.093(16) 0.059(13) 0.089(16) 0.000(14) 0.038(13) 0.020(14)
C65 0.083(16) 0.062(14) 0.084(16) 0.010(13) 0.037(13) 0.030(13)
C66 0.076(16) 0.061(13) 0.076(16) 0.014(13) 0.034(12) 0.031(13)
C67 0.073(15) 0.052(15) 0.054(15) 0.011(14) 0.008(12) -0.012(13)
C68 0.074(16) 0.027(14) 0.052(12) -0.001(12) -0.001(13) -0.003(13)
P7 0.074(7) 0.033(5) 0.054(6) -0.004(5) 0.029(6) 0.013(5)
C71 0.071(15) 0.080(16) 0.055(13) -0.002(11) 0.037(12) 0.029(13)
C72 0.081(15) 0.069(15) 0.063(13) -0.011(12) 0.047(13) 0.017(12)
C73 0.088(16) 0.072(15) 0.065(14) -0.011(12) 0.049(13) 0.010(12)
C74 0.083(16) 0.084(16) 0.061(13) -0.006(12) 0.045(13) 0.016(13)
C75 0.073(15) 0.086(16) 0.059(13) 0.003(12) 0.045(13) 0.018(12)
C76 0.064(15) 0.086(15) 0.061(13) 0.009(12) 0.047(12) 0.028(12)
C77 0.071(11) 0.039(14) 0.040(14) -0.018(12) 0.032(12) 0.008(13)
C78 0.087(16) 0.038(12) 0.061(15) -0.015(13) 0.038(14) 0.004(12)
P8 0.064(7) 0.063(7) 0.096(9) -0.027(7) 0.060(7) -0.032(6)
C81 0.044(12) 0.081(16) 0.044(12) -0.009(12) 0.033(11) -0.012(12)
C82 0.055(13) 0.086(16) 0.045(13) -0.010(13) 0.018(10) 0.002(13)
C83 0.063(13) 0.089(16) 0.045(13) -0.012(12) 0.015(11) 0.017(14)
C84 0.061(13) 0.094(17) 0.064(14) -0.011(13) 0.020(12) 0.013(14)
C85 0.047(12) 0.091(17) 0.064(14) -0.006(13) 0.024(11) 0.000(13)
C86 0.050(12) 0.087(16) 0.053(13) -0.006(12) 0.018(11) 0.000(13)
C87 0.085(16) 0.088(14) 0.076(17) -0.001(14) 0.057(14) -0.026(15)
C88 0.080(17) 0.083(17) 0.107(15) -0.039(16) 0.043(13) -0.016(16)
P9 0.053(6) 0.016(4) 0.044(5) -0.007(4) 0.015(5) 0.002(4)
C91 0.075(15) 0.055(15) 0.068(14) -0.022(14) 0.015(13) -0.023(12)
C92 0.082(15) 0.072(16) 0.073(14) -0.020(14) 0.031(13) -0.019(13)
C93 0.090(16) 0.075(16) 0.085(14) -0.001(14) 0.028(13) -0.020(14)
C94 0.078(15) 0.069(16) 0.090(15) 0.003(15) 0.022(13) -0.011(13)
C95 0.070(15) 0.061(15) 0.091(14) -0.001(14) 0.023(13) -0.018(12)
C96 0.067(15) 0.056(15) 0.084(14) -0.013(13) 0.016(12) -0.026(13)
C97 0.054(12) 0.037(14) 0.036(13) 0.018(12) 0.009(11) 0.004(12)
C98 0.068(15) 0.009(12) 0.056(12) -0.020(11) 0.012(13) -0.013(12)
P10 0.038(5) 0.031(5) 0.035(5) 0.002(4) -0.003(4) -0.002(4)
C101 0.060(14) 0.071(15) 0.036(13) 0.007(12) -0.001(11) -0.015(12)
C102 0.067(13) 0.058(14) 0.028(12) -0.004(11) 0.005(11) -0.010(12)
C103 0.068(13) 0.055(14) 0.020(11) -0.014(10) 0.012(11) -0.012(11)
C104 0.073(14) 0.057(14) 0.038(13) -0.006(11) 0.011(11) -0.008(12)
C105 0.066(13) 0.068(15) 0.060(14) 0.006(12) 0.012(12) -0.001(13)
C106 0.062(13) 0.075(16) 0.060(14) 0.010(12) 0.006(12) -0.013(12)
C107 0.054(15) 0.041(14) 0.054(14) -0.009(11) -0.005(13) 0.007(13)
C108 0.058(14) 0.054(15) 0.042(14) 0.006(13) 0.014(11) 0.005(13)
Ag1 0.0292(12) 0.0140(11) 0.0226(11) -0.0004(9) 0.0095(10) 0.0015(9)
N1 0.074(13) 0.050(12) 0.044(13) -0.001(12) 0.008(12) 0.002(10)
O11 0.068(13) 0.053(13) 0.062(14) -0.005(12) 0.017(12) 0.009(11)
O12 0.077(13) 0.071(15) 0.068(15) 0.008(14) -0.005(13) 0.006(12)
O13 0.13(2) 0.048(12) 0.11(2) 0.013(19) -0.01(2) -0.009(14)
Ag2 0.0179(11) 0.0221(12) 0.0241(11) 0.0014(9) 0.0109(9) 0.0039(9)
N2 0.048(12) 0.117(18) 0.090(16) -0.005(14) 0.004(12) 0.013(13)
O21 0.039(13) 0.15(2) 0.102(18) 0.002(15) -0.006(12) 0.014(15)
O22 0.10(2) 0.10(3) 0.12(2) -0.006(17) 0.031(19) 0.009(18)
O23 0.039(11) 0.08(2) 0.09(2) -0.001(17) -0.012(13) 0.031(13)
Ag3 0.0238(11) 0.0165(11) 0.0228(11) -0.0010(9) 0.0103(9) -0.0034(9)
N3 0.061(12) 0.060(13) 0.054(12) 0.001(10) 0.032(10) -0.002(10)
O31 0.070(14) 0.079(15) 0.058(14) 0.006(12) 0.019(10) -0.003(12)
O32 0.087(15) 0.069(14) 0.057(14) 0.012(11) 0.034(12) 0.024(12)
O33 0.070(16) 0.091(19) 0.10(2) -0.018(17) 0.042(15) -0.025(14)
Ag4 0.0284(12) 0.0136(10) 0.0236(11) 0.0031(9) 0.0127(10) 0.0062(9)
N4 0.052(12) 0.030(10) 0.053(11) 0.027(9) 0.009(10) 0.004(9)
O41 0.070(15) 0.045(13) 0.069(13) 0.009(10) 0.002(12) -0.011(12)
O42 0.044(12) 0.053(13) 0.061(12) 0.035(11) 0.011(10) 0.019(10)
O43 0.044(14) 0.037(12) 0.073(17) 0.024(11) -0.004(13) 0.015(11)
Ag5 0.0186(11) 0.0221(12) 0.0191(11) 0.0013(9) 0.0057(9) 0.0023(9)
N5 0.041(11) 0.023(11) 0.055(11) -0.018(10) 0.012(9) -0.009(9)
O51 0.034(11) 0.048(13) 0.050(12) -0.013(10) 0.006(10) -0.009(9)
O52 0.049(16) 0.09(2) 0.069(12) 0.028(16) -0.002(12) -0.008(15)
O53 0.050(13) 0.036(14) 0.076(16) 0.001(14) 0.003(11) -0.023(12)
Ag6 0.0346(14) 0.0367(15) 0.0345(14) 0.0031(12) 0.0133(12) 0.0019(12)
N6A 0.037(11) 0.056(11) 0.042(11) 0.016(10) -0.002(9) 0.002(10)
O61A 0.063(14) 0.054(13) 0.065(14) 0.003(12) 0.003(11) -0.009(11)
O62A 0.031(11) 0.048(11) 0.043(12) 0.003(10) -0.014(10) 0.009(10)
O63A 0.070(17) 0.085(19) 0.051(15) 0.029(13) -0.004(11) 0.029(15)
N6B 0.057(12) 0.059(12) 0.037(12) 0.008(11) 0.017(10) -0.001(10)
O61B 0.057(13) 0.046(12) 0.060(14) 0.014(11) 0.012(11) 0.001(11)
O62B 0.090(18) 0.059(14) 0.047(15) 0.010(13) 0.039(15) -0.014(13)
O63B 0.045(14) 0.089(19) 0.051(16) 0.021(14) 0.015(12) 0.008(13)
Ag7 0.0412(16) 0.0395(16) 0.0400(15) 0.0043(13) 0.0156(13) -0.0011(13)
N7A 0.17(2) 0.18(2) 0.17(2) -0.010(18) 0.052(18) -0.024(17)
O71A 0.17(2) 0.18(3) 0.18(2) -0.02(2) 0.05(2) -0.017(19)
O72A 0.18(3) 0.20(3) 0.22(3) -0.03(3) 0.06(3) 0.00(2)
O73A 0.17(3) 0.16(3) 0.17(2) -0.01(2) 0.04(2) -0.13(2)
N7B 0.114(15) 0.091(14) 0.089(14) 0.016(13) 0.065(12) -0.008(12)
O71B 0.113(17) 0.095(14) 0.088(16) 0.017(15) 0.069(14) 0.009(14)
O72B 0.107(17) 0.072(16) 0.082(16) 0.020(14) 0.049(13) 0.003(13)
O73B 0.12(2) 0.13(2) 0.15(3) 0.01(2) 0.07(2) -0.04(2)
Au1 0.0337(7) 0.0300(7) 0.0424(8) 0.0023(6) 0.0151(6) -0.0050(6)
Au2 0.0328(7) 0.0283(7) 0.0453(8) 0.0017(6) 0.0121(6) 0.0036(6)
Au3 0.0263(7) 0.0330(8) 0.0403(8) -0.0012(6) 0.0085(6) 0.0006(6)
Au4 0.0306(7) 0.0291(7) 0.0382(8) -0.0037(6) 0.0121(6) 0.0020(6)
Au5 0.0273(7) 0.0331(7) 0.0393(8) 0.0003(6) 0.0141(6) 0.0028(6)
Au6 0.0412(8) 0.0334(8) 0.0358(8) -0.0041(6) 0.0081(6) -0.0044(6)
Au7 0.0411(8) 0.0324(8) 0.0433(8) -0.0039(6) 0.0190(7) 0.0032(6)
Au8 0.0375(8) 0.0410(8) 0.0481(9) -0.0062(7) 0.0222(7) -0.0077(7)
Au9 0.0415(8) 0.0258(7) 0.0456(8) 0.0029(6) 0.0144(7) -0.0017(6)
Au10 0.0380(8) 0.0370(8) 0.0410(8) 0.0039(7) 0.0070(7) 0.0043(7)
Au11 0.0251(6) 0.0241(6) 0.0308(7) 0.0009(5) 0.0101(5) 0.0011(5)
Au12 0.0280(6) 0.0259(7) 0.0301(7) 0.0006(5) 0.0111(5) -0.0020(5)
O1 0.07(3) 0.10(4) 0.01(2) -0.02(2) 0.01(2) -0.04(3)

loop_
_atom_type_symbol
_atom_type_description
_atom_type_scat_dispersion_real
_atom_type_scat_dispersion_imag
_atom_type_scat_source
C C 0.0033 0.0016 'International Tables Vol. C Table 6.1.1.4 and Sasaki (1989)'
H H 0.0000 0.0000 'International Tables Vol. C Table 6.1.1.4'
N N 0.0061 0.0033 'International Tables Vol. C Table 6.1.1.4 and Sasaki (1989)'
O O 0.0106 0.0060 'International Tables Vol. C Table 6.1.1.4 and Sasaki (1989)'
P P 0.1023 0.0942 'International Tables Vol. C Table 6.1.1.4 and Sasaki (1989)'
Ag Ag -0.8971 1.1015 'International Tables Vol. C Table 6.1.1.4 and Sasaki (1989)'
Au Au -2.0133 8.8022 'International Tables Vol. C Table 6.1.1.4 and Sasaki (1989)'

loop_
_geom_angle_atom_site_label_1
_geom_angle_atom_site_label_2
_geom_angle_atom_site_label_3
_geom_angle
_geom_angle_site_symmetry_1
_geom_angle_site_symmetry_3
_geom_angle_publ_flag
C18 P1 C17 103.3(19) . . ?
C18 P1 C11 111.3(16) . . ?
C17 P1 C11 108.4(17) . . ?
C18 P1 Au1 115.1(13) . . ?
C17 P1 Au1 108.4(13) . . ?
C11 P1 Au1 109.9(10) . . ?
C12 C11 C16 120.0 . . ?
C12 C11 P1 119.9(15) . . ?
C16 C11 P1 120.1(14) . . ?
C13 C12 C11 120.0 . . ?
C14 C13 C12 120.0 . . ?
C13 C14 C15 120.0 . . ?
C14 C15 C16 120.0 . . ?
C15 C16 C11 120.0 . . ?
C28 P2 C27 105.0(18) . . ?
C28 P2 C21 107.1(16) . . ?
C27 P2 C21 102.2(16) . . ?
C28 P2 Au2 112.0(13) . . ?
C27 P2 Au2 113.2(13) . . ?
C21 P2 Au2 116.3(9) . . ?
C22 C21 C26 120.0 . . ?
C22 C21 P2 121.8(13) . . ?
C26 C21 P2 117.9(13) . . ?
C23 C22 C21 120.0 . . ?
C22 C23 C24 120.0 . . ?
C25 C24 C23 120.0 . . ?
C24 C25 C26 120.0 . . ?
C25 C26 C21 120.0 . . ?
C37 P3 C38 101.4(17) . . ?
C37 P3 C31 103.8(15) . . ?
C38 P3 C31 102.4(15) . . ?
C37 P3 Au3 114.5(11) . . ?
C38 P3 Au3 115.7(12) . . ?
C31 P3 Au3 117.0(10) . . ?
C32 C31 C36 120.0 . . ?
C32 C31 P3 125.3(17) . . ?
C36 C31 P3 114.7(17) . . ?
C33 C32 C31 120.0 . . ?
C32 C33 C34 120.0 . . ?
C35 C34 C33 120.0 . . ?
C34 C35 C36 120.0 . . ?
C35 C36 C31 120.0 . . ?
C41 P4 C48 106.8(15) . . ?
C41 P4 C47 105.8(16) . . ?
C48 P4 C47 107.7(17) . . ?
C41 P4 Au4 115.3(9) . . ?
C48 P4 Au4 113.0(12) . . ?
C47 P4 Au4 107.8(11) . . ?
C42 C41 C46 120.0 . . ?
C42 C41 P4 119.6(14) . . ?
C46 C41 P4 120.4(14) . . ?
C43 C42 C41 120.0 . . ?
C42 C43 C44 120.0 . . ?
C45 C44 C43 120.0 . . ?
C44 C45 C46 120.0 . . ?
C45 C46 C41 120.0 . . ?
C51 P5 C57 106.6(15) . . ?
C51 P5 C58 106.9(14) . . ?
C57 P5 C58 100.7(17) . . ?
C51 P5 Au5 117.1(8) . . ?
C57 P5 Au5 108.0(13) . . ?
C58 P5 Au5 115.9(12) . . ?
C52 C51 C56 120.0 . . ?
C52 C51 P5 118.6(13) . . ?
C56 C51 P5 121.4(13) . . ?
C53 C52 C51 120.0 . . ?
C52 C53 C54 120.0 . . ?
C53 C54 C55 120.0 . . ?
C56 C55 C54 120.0 . . ?
C55 C56 C51 120.0 . . ?
C67 P6 C68 101(2) . . ?
C67 P6 C61 110(2) . . ?
C68 P6 C61 101.6(18) . . ?
C67 P6 Au6 117.5(16) . . ?
C68 P6 Au6 113.6(13) . . ?
C61 P6 Au6 111.9(12) . . ?
C62 C61 C66 120.0 . . ?
C62 C61 P6 118.8(19) . . ?
C66 C61 P6 120.8(18) . . ?
C61 C62 C63 120.0 . . ?
C64 C63 C62 120.0 . . ?
C65 C64 C63 120.0 . . ?
C64 C65 C66 120.0 . . ?
C65 C66 C61 120.0 . . ?
C77 P7 C78 113(2) . . ?
C77 P7 C71 99.9(17) . . ?
C78 P7 C71 106.7(18) . . ?
C77 P7 Au7 115.7(12) . . ?
C78 P7 Au7 109.1(14) . . ?
C71 P7 Au7 112.3(10) . . ?
C72 C71 C76 120.0 . . ?
C72 C71 P7 117.5(16) . . ?
C76 C71 P7 122.5(16) . . ?
C71 C72 C73 120.0 . . ?
C74 C73 C72 120.0 . . ?
C75 C74 C73 120.0 . . ?
C74 C75 C76 120.0 . . ?
C75 C76 C71 120.0 . . ?
C87 P8 C81 104.1(19) . . ?
C87 P8 C88 105(2) . . ?
C81 P8 C88 107.2(19) . . ?
C87 P8 Au8 109.2(18) . . ?
C81 P8 Au8 116.3(11) . . ?
C88 P8 Au8 114.1(16) . . ?
C82 C81 C86 120.0 . . ?
C82 C81 P8 119.3(16) . . ?
C86 C81 P8 120.7(16) . . ?
C83 C82 C81 120.0 . . ?
C84 C83 C82 120.0 . . ?
C83 C84 C85 120.0 . . ?
C84 C85 C86 120.0 . . ?
C85 C86 C81 120.0 . . ?
C98 P9 C97 101.9(19) . . ?
C98 P9 C91 104.4(17) . . ?
C97 P9 C91 107.4(17) . . ?
C98 P9 Au9 118.2(13) . . ?
C97 P9 Au9 111.5(13) . . ?
C91 P9 Au9 112.5(11) . . ?
C92 C91 C96 120.0 . . ?
C92 C91 P9 117.7(18) . . ?
C96 C91 P9 122.1(18) . . ?
C91 C92 C93 120.0 . . ?
C94 C93 C92 120.0 . . ?
C93 C94 C95 120.0 . . ?
C96 C95 C94 120.0 . . ?
C95 C96 C91 120.0 . . ?
C107 P10 C101 100.3(17) . . ?
C107 P10 C108 108(2) . . ?
C101 P10 C108 107.5(17) . . ?
C107 P10 Au10 110.4(14) . . ?
C101 P10 Au10 116.0(10) . . ?
C108 P10 Au10 113.3(13) . . ?
C102 C101 C106 120.0 . . ?
C102 C101 P10 120.9(18) . . ?
C106 C101 P10 119.1(18) . . ?
C101 C102 C103 120.0 . . ?
C102 C103 C104 120.0 . . ?
C105 C104 C103 120.0 . . ?
C106 C105 C104 120.0 . . ?
C105 C106 C101 120.0 . . ?
O12 Ag1 O11 51.4(9) . . ?
O12 Ag1 Au12 153.0(7) . . ?
O11 Ag1 Au12 135.8(6) . . ?
O12 Ag1 Au11 139.9(7) . . ?
O11 Ag1 Au11 142.1(6) . . ?
Au12 Ag1 Au11 55.96(6) . . ?
O12 Ag1 Au6 114.6(7) . . ?
O11 Ag1 Au6 79.6(6) . . ?
Au12 Ag1 Au6 57.05(6) . . ?
Au11 Ag1 Au6 105.56(8) . . ?
O12 Ag1 Au7 96.6(8) . . ?
O11 Ag1 Au7 109.8(6) . . ?
Au12 Ag1 Au7 56.68(6) . . ?
Au11 Ag1 Au7 104.27(8) . . ?
Au6 Ag1 Au7 58.51(6) . . ?
O12 Ag1 Ag2 106.8(6) . . ?
O11 Ag1 Ag2 156.9(6) . . ?
Au12 Ag1 Ag2 59.33(7) . . ?
Au11 Ag1 Ag2 58.28(7) . . ?
Au6 Ag1 Ag2 107.96(9) . . ?
Au7 Ag1 Ag2 60.51(7) . . ?
O12 Ag1 Ag5 144.6(7) . . ?
O11 Ag1 Ag5 95.2(6) . . ?
Au12 Ag1 Ag5 58.33(7) . . ?
Au11 Ag1 Ag5 58.42(7) . . ?
Au6 Ag1 Ag5 61.52(7) . . ?
Au7 Ag1 Ag5 107.47(9) . . ?
Ag2 Ag1 Ag5 107.66(9) . . ?
O12 Ag1 Au2 83.6(7) . . ?
O11 Ag1 Au2 117.1(6) . . ?
Au12 Ag1 Au2 104.88(8) . . ?
Au11 Ag1 Au2 56.37(6) . . ?
Au6 Ag1 Au2 161.34(9) . . ?
Au7 Ag1 Au2 117.78(9) . . ?
Ag2 Ag1 Au2 60.17(7) . . ?
Ag5 Ag1 Au2 106.46(8) . . ?
O12 Ag1 Au1 102.5(8) . . ?
O11 Ag1 Au1 88.2(6) . . ?
Au12 Ag1 Au1 103.64(8) . . ?
Au11 Ag1 Au1 55.78(6) . . ?
Au6 Ag1 Au1 118.25(9) . . ?
Au7 Ag1 Au1 159.47(9) . . ?
Ag2 Ag1 Au1 106.01(9) . . ?
Ag5 Ag1 Au1 59.70(7) . . ?
Au2 Ag1 Au1 57.83(6) . . ?
O11 N1 O13 120.4(13) . . ?
O11 N1 O12 119.9(13) . . ?
O13 N1 O12 119.7(13) . . ?
N1 O11 Ag1 92.9(13) . . ?
N1 O12 Ag1 94.1(13) . . ?
O21 Ag2 Au11 158.6(10) . . ?
O21 Ag2 Au12 120.8(8) . . ?
Au11 Ag2 Au12 55.77(6) . . ?
O21 Ag2 Ag3 100.0(10) . . ?
Au11 Ag2 Ag3 59.25(7) . . ?
Au12 Ag2 Ag3 59.83(7) . . ?
O21 Ag2 Ag1 140.5(9) . . ?
Au11 Ag2 Ag1 58.84(7) . . ?
Au12 Ag2 Ag1 58.21(7) . . ?
Ag3 Ag2 Ag1 108.80(9) . . ?
O21 Ag2 Au7 86.4(8) . . ?
Au11 Ag2 Au7 104.09(8) . . ?
Au12 Ag2 Au7 56.08(6) . . ?
Ag3 Ag2 Au7 107.59(9) . . ?
Ag1 Ag2 Au7 59.72(7) . . ?
O21 Ag2 Au2 134.6(8) . . ?
Au11 Ag2 Au2 56.67(6) . . ?
Au12 Ag2 Au2 104.33(8) . . ?
Ag3 Ag2 Au2 107.43(8) . . ?
Ag1 Ag2 Au2 60.55(7) . . ?
Au7 Ag2 Au2 117.39(9) . . ?
O21 Ag2 Au3 110.9(8) . . ?
Au11 Ag2 Au3 56.58(5) . . ?
Au12 Ag2 Au3 105.60(8) . . ?
Ag3 Ag2 Au3 61.82(7) . . ?
Ag1 Ag2 Au3 106.36(8) . . ?
Au7 Ag2 Au3 160.47(9) . . ?
Au2 Ag2 Au3 56.73(6) . . ?
O21 Ag2 Au8 67.3(8) . . ?
Au11 Ag2 Au8 103.13(8) . . ?
Au12 Ag2 Au8 53.97(6) . . ?
Ag3 Ag2 Au8 61.70(7) . . ?
Ag1 Ag2 Au8 103.30(9) . . ?
Au7 Ag2 Au8 55.43(6) . . ?
Au2 Ag2 Au8 158.16(9) . . ?
Au3 Ag2 Au8 121.89(9) . . ?
O22 N2 O21 120.5(13) . . ?
O22 N2 O23 120.7(13) . . ?
O21 N2 O23 118.9(13) . . ?
N2 O21 Ag2 101.7(16) . . ?
O31 Ag3 O32 52.7(9) . . ?
O31 Ag3 Au11 165.7(7) . . ?
O32 Ag3 Au11 136.1(6) . . ?
O31 Ag3 Au12 121.7(6) . . ?
O32 Ag3 Au12 157.0(6) . . ?
Au11 Ag3 Au12 55.48(6) . . ?
O31 Ag3 Ag2 134.0(7) . . ?
O32 Ag3 Ag2 106.7(6) . . ?
Au11 Ag3 Ag2 58.84(7) . . ?
Au12 Ag3 Ag2 59.31(7) . . ?
O31 Ag3 Ag4 107.4(7) . . ?
O32 Ag3 Ag4 142.9(6) . . ?
Au11 Ag3 Ag4 58.53(7) . . ?
Au12 Ag3 Ag4 58.27(7) . . ?
Ag2 Ag3 Ag4 108.21(9) . . ?
O31 Ag3 Au4 116.9(7) . . ?
O32 Ag3 Au4 97.3(6) . . ?
Au11 Ag3 Au4 55.55(5) . . ?
Au12 Ag3 Au4 103.90(8) . . ?
Ag2 Ag3 Au4 105.41(8) . . ?
Ag4 Ag3 Au4 61.28(7) . . ?
O31 Ag3 Au3 132.6(6) . . ?
O32 Ag3 Au3 80.5(6) . . ?
Au11 Ag3 Au3 56.03(6) . . ?
Au12 Ag3 Au3 104.23(8) . . ?
Ag2 Ag3 Au3 60.51(7) . . ?
Ag4 Ag3 Au3 106.15(8) . . ?
Au4 Ag3 Au3 55.82(6) . . ?
O31 Ag3 Au9 69.0(6) . . ?
O32 Ag3 Au9 121.1(6) . . ?
Au11 Ag3 Au9 102.68(8) . . ?
Au12 Ag3 Au9 55.28(6) . . ?
Ag2 Ag3 Au9 106.99(9) . . ?
Ag4 Ag3 Au9 58.85(7) . . ?
Au4 Ag3 Au9 117.93(9) . . ?
Au3 Ag3 Au9 158.36(9) . . ?
O31 Ag3 Au8 81.7(7) . . ?
O32 Ag3 Au8 103.9(6) . . ?
Au11 Ag3 Au8 103.46(8) . . ?
Au12 Ag3 Au8 54.12(6) . . ?
Ag2 Ag3 Au8 62.56(7) . . ?
Ag4 Ag3 Au8 103.08(8) . . ?
Au4 Ag3 Au8 157.79(9) . . ?
Au3 Ag3 Au8 121.45(8) . . ?
Au9 Ag3 Au8 55.07(6) . . ?
O33 N3 O32 120.7(13) . . ?
O33 N3 O31 119.9(13) . . ?
O32 N3 O31 119.4(13) . . ?
N3 O31 Ag3 96.7(14) . . ?
N3 O32 Ag3 91.1(13) . . ?
O42 Ag4 O41 51.7(8) . . ?
O42 Ag4 Au11 132.5(5) . . ?
O41 Ag4 Au11 161.2(6) . . ?
O42 Ag4 Au12 160.7(6) . . ?
O41 Ag4 Au12 127.8(6) . . ?
Au11 Ag4 Au12 55.76(6) . . ?
O42 Ag4 Au5 92.9(6) . . ?
O41 Ag4 Au5 107.1(6) . . ?
Au11 Ag4 Au5 57.10(6) . . ?
Au12 Ag4 Au5 104.39(8) . . ?
O42 Ag4 Au9 105.4(6) . . ?
O41 Ag4 Au9 89.1(6) . . ?
Au11 Ag4 Au9 104.94(8) . . ?
Au12 Ag4 Au9 56.62(6) . . ?
Au5 Ag4 Au9 160.78(9) . . ?
O42 Ag4 Ag5 140.3(6) . . ?
O41 Ag4 Ag5 105.9(6) . . ?
Au11 Ag4 Ag5 58.55(7) . . ?
Au12 Ag4 Ag5 58.27(7) . . ?
Au5 Ag4 Ag5 59.85(7) . . ?
Au9 Ag4 Ag5 106.35(9) . . ?
O42 Ag4 Ag3 107.8(6) . . ?
O41 Ag4 Ag3 140.4(6) . . ?
Au11 Ag4 Ag3 58.36(6) . . ?
Au12 Ag4 Ag3 59.29(7) . . ?
Au5 Ag4 Ag3 107.43(8) . . ?
Au9 Ag4 Ag3 61.99(7) . . ?
Ag5 Ag4 Ag3 107.81(9) . . ?
O42 Ag4 Au4 78.5(5) . . ?
O41 Ag4 Au4 128.5(6) . . ?
Au11 Ag4 Au4 54.92(5) . . ?
Au12 Ag4 Au4 103.36(8) . . ?
Au5 Ag4 Au4 58.35(6) . . ?
Au9 Ag4 Au4 119.28(9) . . ?
Ag5 Ag4 Au4 105.44(8) . . ?
Ag3 Ag4 Au4 59.56(7) . . ?
O42 Ag4 Au10 124.0(5) . . ?
O41 Ag4 Au10 73.9(6) . . ?
Au11 Ag4 Au10 103.15(8) . . ?
Au12 Ag4 Au10 54.72(6) . . ?
Au5 Ag4 Au10 117.31(9) . . ?
Au9 Ag4 Au10 56.40(6) . . ?
Ag5 Ag4 Au10 60.09(7) . . ?
Ag3 Ag4 Au10 106.06(8) . . ?
Au4 Ag4 Au10 157.37(9) . . ?
O41 N4 O42 119.1(13) . . ?
O41 N4 O43 121.2(13) . . ?
O42 N4 O43 119.6(13) . . ?
N4 O41 Ag4 90.2(12) . . ?
N4 O42 Ag4 98.8(13) . . ?
O51 Ag5 Au12 128.4(6) . . ?
O51 Ag5 Au11 175.5(6) . . ?
Au12 Ag5 Au11 55.95(6) . . ?
O51 Ag5 Au5 120.0(6) . . ?
Au12 Ag5 Au5 104.90(8) . . ?
Au11 Ag5 Au5 57.13(6) . . ?
O51 Ag5 Ag4 123.8(6) . . ?
Au12 Ag5 Ag4 58.85(7) . . ?
Au11 Ag5 Ag4 58.55(7) . . ?
Au5 Ag5 Ag4 59.94(7) . . ?
O51 Ag5 Au1 119.8(6) . . ?
Au12 Ag5 Au1 104.24(8) . . ?
Au11 Ag5 Au1 56.05(6) . . ?
Au5 Ag5 Au1 58.70(6) . . ?
Ag4 Ag5 Au1 106.42(9) . . ?
O51 Ag5 Ag1 121.9(6) . . ?
Au12 Ag5 Ag1 58.30(7) . . ?
Au11 Ag5 Ag1 58.41(7) . . ?
Au5 Ag5 Ag1 107.78(8) . . ?
Ag4 Ag5 Ag1 107.52(9) . . ?
Au1 Ag5 Ag1 60.51(7) . . ?
O51 Ag5 Au10 80.1(6) . . ?
Au12 Ag5 Au10 55.36(6) . . ?
Au11 Ag5 Au10 104.23(8) . . ?
Au5 Ag5 Au10 118.76(9) . . ?
Ag4 Ag5 Au10 61.52(7) . . ?
Au1 Ag5 Au10 159.24(9) . . ?
Ag1 Ag5 Au10 105.15(8) . . ?
O51 Ag5 Au6 79.7(6) . . ?
Au12 Ag5 Au6 56.11(6) . . ?
Au11 Ag5 Au6 103.48(8) . . ?
Au5 Ag5 Au6 160.10(9) . . ?
Ag4 Ag5 Au6 107.75(8) . . ?
Au1 Ag5 Au6 116.48(8) . . ?
Ag1 Ag5 Au6 58.83(7) . . ?
Au10 Ag5 Au6 57.88(6) . . ?
O53 N5 O51 120.7(13) . . ?
O53 N5 O52 120.2(13) . . ?
O51 N5 O52 119.1(13) . . ?
N5 O51 Ag5 105.7(13) . . ?
O62A Ag6 O61A 49.9(8) . . ?
O62A Ag6 O61B 105.9(9) . . ?
O61A Ag6 O61B 80.6(9) . . ?
O62A Ag6 Au1 154.2(6) . . ?
O61A Ag6 Au1 107.9(6) . . ?
O61B Ag6 Au1 78.9(6) . . ?
O62A Ag6 Au11 127.0(6) . . ?
O61A Ag6 Au11 135.7(7) . . ?
O61B Ag6 Au11 126.9(6) . . ?
Au1 Ag6 Au11 56.14(7) . . ?
O62A Ag6 Au4 93.4(6) . . ?
O61A Ag6 Au4 142.3(6) . . ?
O61B Ag6 Au4 124.3(6) . . ?
Au1 Ag6 Au4 104.73(9) . . ?
Au11 Ag6 Au4 55.11(6) . . ?
O62A Ag6 Au5 145.9(6) . . ?
O61A Ag6 Au5 157.2(6) . . ?
O61B Ag6 Au5 78.2(6) . . ?
Au1 Ag6 Au5 59.66(7) . . ?
Au11 Ag6 Au5 56.25(6) . . ?
Au4 Ag6 Au5 59.40(7) . . ?
O62A Ag6 Au2 100.4(6) . . ?
O61A Ag6 Au2 80.8(7) . . ?
O61B Ag6 Au2 124.8(6) . . ?
Au1 Ag6 Au2 58.74(7) . . ?
Au11 Ag6 Au2 55.28(6) . . ?
Au4 Ag6 Au2 100.96(9) . . ?
Au5 Ag6 Au2 104.63(9) . . ?
O62A Ag6 Au3 71.9(6) . . ?
O61A Ag6 Au3 97.8(7) . . ?
O61B Ag6 Au3 177.8(6) . . ?
Au1 Ag6 Au3 102.98(9) . . ?
Au11 Ag6 Au3 55.28(6) . . ?
Au4 Ag6 Au3 56.32(6) . . ?
Au5 Ag6 Au3 103.63(9) . . ?
Au2 Ag6 Au3 56.07(6) . . ?
O62A N6A O63A 120.2(14) . . ?
O62A N6A O61A 120.7(13) . . ?
O63A N6A O61A 119.1(13) . . ?
N6A O61A Ag6 92.4(12) . . ?
N6A O62A Ag6 97.0(12) . . ?
O61B N6B O62B 120.1(13) . . ?
O61B N6B O63B 120.5(13) . . ?
O62B N6B O63B 119.4(13) . . ?
N6B O61B Ag6 97.9(12) . . ?
O71B Ag7 O71A 89.0(15) . . ?
O71B Ag7 O72B 51.8(10) . . ?
O71A Ag7 O72B 78.3(15) . . ?
O71B Ag7 Au10 154.6(8) . . ?
O71A Ag7 Au10 81.6(11) . . ?
O72B Ag7 Au10 102.9(7) . . ?
O71B Ag7 Au8 82.4(9) . . ?
O71A Ag7 Au8 168.7(13) . . ?
O72B Ag7 Au8 90.6(8) . . ?
Au10 Ag7 Au8 103.21(10) . . ?
O71B Ag7 Au12 137.8(9) . . ?
O71A Ag7 Au12 133.1(12) . . ?
O72B Ag7 Au12 126.3(8) . . ?
Au10 Ag7 Au12 56.09(7) . . ?
Au8 Ag7 Au12 55.92(7) . . ?
O71B Ag7 Au6 142.7(8) . . ?
O71A Ag7 Au6 87.2(13) . . ?
O72B Ag7 Au6 159.9(7) . . ?
Au10 Ag7 Au6 60.72(7) . . ?
Au8 Ag7 Au6 104.09(10) . . ?
Au12 Ag7 Au6 56.47(6) . . ?
O71B Ag7 Au7 99.3(8) . . ?
O71A Ag7 Au7 131.8(12) . . ?
O72B Ag7 Au7 141.6(8) . . ?
Au10 Ag7 Au7 104.57(10) . . ?
Au8 Ag7 Au7 57.42(7) . . ?
Au12 Ag7 Au7 55.18(6) . . ?
Au6 Ag7 Au7 58.17(7) . . ?
O71B Ag7 Au9 109.6(8) . . ?
O71A Ag7 Au9 120.1(11) . . ?
O72B Ag7 Au9 72.0(7) . . ?
Au10 Ag7 Au9 57.27(7) . . ?
Au8 Ag7 Au9 56.97(7) . . ?
Au12 Ag7 Au9 54.86(7) . . ?
Au6 Ag7 Au9 104.29(10) . . ?
Au7 Ag7 Au9 101.59(10) . . ?
O73A N7A O72A 120.3(14) . . ?
O73A N7A O71A 120.1(14) . . ?
O72A N7A O71A 119.6(14) . . ?
N7A O71A Ag7 106(3) . . ?
O72B N7B O73B 121.1(14) . . ?
O72B N7B O71B 119.9(13) . . ?
O73B N7B O71B 119.0(13) . . ?
N7B O71B Ag7 97.3(14) . . ?
N7B O72B Ag7 90.1(13) . . ?
P1 Au1 Au11 177.2(3) . . ?
P1 Au1 Ag6 120.1(3) . . ?
Au11 Au1 Ag6 62.72(7) . . ?
P1 Au1 Au2 121.8(3) . . ?
Au11 Au1 Au2 58.59(5) . . ?
Ag6 Au1 Au2 62.92(7) . . ?
P1 Au1 Au5 122.5(3) . . ?
Au11 Au1 Au5 58.80(5) . . ?
Ag6 Au1 Au5 61.38(7) . . ?
Au2 Au1 Au5 109.10(6) . . ?
P1 Au1 Ag5 118.5(3) . . ?
Au11 Au1 Ag5 59.52(6) . . ?
Ag6 Au1 Ag5 112.33(9) . . ?
Au2 Au1 Ag5 109.07(7) . . ?
Au5 Au1 Ag5 60.31(6) . . ?
P1 Au1 Ag1 118.2(3) . . ?
Au11 Au1 Ag1 59.20(6) . . ?
Ag6 Au1 Ag1 113.53(9) . . ?
Au2 Au1 Ag1 61.00(6) . . ?
Au5 Au1 Ag1 108.48(7) . . ?
Ag5 Au1 Ag1 59.78(7) . . ?
P2 Au2 Au11 162.2(3) . . ?
P2 Au2 Au3 124.6(3) . . ?
Au11 Au2 Au3 59.13(5) . . ?
P2 Au2 Au1 126.6(3) . . ?
Au11 Au2 Au1 57.77(5) . . ?
Au3 Au2 Au1 107.50(6) . . ?
P2 Au2 Ag2 106.1(3) . . ?
Au11 Au2 Ag2 58.79(6) . . ?
Au3 Au2 Ag2 61.94(6) . . ?
Au1 Au2 Ag2 107.95(7) . . ?
P2 Au2 Ag1 106.3(3) . . ?
Au11 Au2 Ag1 59.03(6) . . ?
Au3 Au2 Ag1 109.52(7) . . ?
Au1 Au2 Ag1 61.17(6) . . ?
Ag2 Au2 Ag1 59.28(7) . . ?
P2 Au2 Ag6 137.1(3) . . ?
Au11 Au2 Ag6 60.70(7) . . ?
Au3 Au2 Ag6 62.16(7) . . ?
Au1 Au2 Ag6 58.34(7) . . ?
Ag2 Au2 Ag6 111.86(8) . . ?
Ag1 Au2 Ag6 109.91(8) . . ?
P3 Au3 Au11 177.7(3) . . ?
P3 Au3 Au4 123.4(2) . . ?
Au11 Au3 Au4 58.20(5) . . ?
P3 Au3 Au2 120.6(3) . . ?
Au11 Au3 Au2 58.95(5) . . ?
Au4 Au3 Au2 108.63(6) . . ?
P3 Au3 Ag2 119.2(2) . . ?
Au11 Au3 Ag2 58.52(6) . . ?
Au4 Au3 Ag2 107.41(7) . . ?
Au2 Au3 Ag2 61.33(6) . . ?
P3 Au3 Ag6 121.5(3) . . ?
Au11 Au3 Ag6 60.51(7) . . ?
Au4 Au3 Ag6 60.30(7) . . ?
Au2 Au3 Ag6 61.77(7) . . ?
Ag2 Au3 Ag6 111.07(8) . . ?
P3 Au3 Ag3 120.6(3) . . ?
Au11 Au3 Ag3 58.31(6) . . ?
Au4 Au3 Ag3 61.13(6) . . ?
Au2 Au3 Ag3 107.77(7) . . ?
Ag2 Au3 Ag3 57.67(7) . . ?
Ag6 Au3 Ag3 110.30(8) . . ?
P4 Au4 Au11 172.8(3) . . ?
P4 Au4 Au3 120.5(2) . . ?
Au11 Au4 Au3 59.90(5) . . ?
P4 Au4 Au5 116.3(2) . . ?
Au11 Au4 Au5 58.80(5) . . ?
Au3 Au4 Au5 110.01(6) . . ?
P4 Au4 Ag6 111.1(3) . . ?
Au11 Au4 Ag6 62.16(7) . . ?
Au3 Au4 Ag6 63.38(7) . . ?
Au5 Au4 Ag6 60.52(7) . . ?
P4 Au4 Ag3 127.6(3) . . ?
Au11 Au4 Ag3 59.47(6) . . ?
Au3 Au4 Ag3 63.04(6) . . ?
Au5 Au4 Ag3 108.02(7) . . ?
Ag6 Au4 Ag3 114.26(8) . . ?
P4 Au4 Ag4 124.5(3) . . ?
Au11 Au4 Ag4 58.91(6) . . ?
Au3 Au4 Ag4 110.22(7) . . ?
Au5 Au4 Ag4 59.48(6) . . ?
Ag6 Au4 Ag4 110.59(8) . . ?
Ag3 Au4 Ag4 59.15(7) . . ?
P5 Au5 Au11 165.1(3) . . ?
P5 Au5 Au1 126.6(3) . . ?
Au11 Au5 Au1 57.53(5) . . ?
P5 Au5 Au4 126.6(3) . . ?
Au11 Au5 Au4 56.88(5) . . ?
Au1 Au5 Au4 104.72(6) . . ?
P5 Au5 Ag5 108.5(3) . . ?
Au11 Au5 Ag5 59.39(6) . . ?
Au1 Au5 Ag5 60.99(6) . . ?
Au4 Au5 Ag5 108.69(7) . . ?
P5 Au5 Ag6 133.5(3) . . ?
Au11 Au5 Ag6 61.37(7) . . ?
Au1 Au5 Ag6 58.96(7) . . ?
Au4 Au5 Ag6 60.09(7) . . ?
Ag5 Au5 Ag6 110.88(8) . . ?
P5 Au5 Ag4 107.9(3) . . ?
Au11 Au5 Ag4 59.35(6) . . ?
Au1 Au5 Ag4 108.44(7) . . ?
Au4 Au5 Ag4 62.17(6) . . ?
Ag5 Au5 Ag4 60.21(7) . . ?
Ag6 Au5 Ag4 112.46(8) . . ?
P6 Au6 Au12 170.7(3) . . ?
P6 Au6 Au7 119.8(3) . . ?
Au12 Au6 Au7 58.18(5) . . ?
P6 Au6 Ag7 126.5(3) . . ?
Au12 Au6 Ag7 61.75(7) . . ?
Au7 Au6 Ag7 62.46(7) . . ?
P6 Au6 Au10 129.4(3) . . ?
Au12 Au6 Au10 57.08(5) . . ?
Au7 Au6 Au10 106.35(6) . . ?
Ag7 Au6 Au10 58.76(7) . . ?
P6 Au6 Ag1 111.5(3) . . ?
Au12 Au6 Ag1 59.31(6) . . ?
Au7 Au6 Ag1 60.78(6) . . ?
Ag7 Au6 Ag1 112.75(9) . . ?
Au10 Au6 Ag1 108.14(7) . . ?
P6 Au6 Ag5 117.2(3) . . ?
Au12 Au6 Ag5 58.31(6) . . ?
Au7 Au6 Ag5 107.77(7) . . ?
Ag7 Au6 Ag5 110.42(9) . . ?
Au10 Au6 Ag5 60.82(6) . . ?
Ag1 Au6 Ag5 59.64(7) . . ?
P7 Au7 Au12 169.2(3) . . ?
P7 Au7 Au8 119.0(3) . . ?
Au12 Au7 Au8 58.42(5) . . ?
P7 Au7 Au6 129.3(3) . . ?
Au12 Au7 Au6 58.70(5) . . ?
Au8 Au7 Au6 106.56(6) . . ?
P7 Au7 Ag1 116.1(3) . . ?
Au12 Au7 Ag1 59.44(6) . . ?
Au8 Au7 Ag1 110.80(7) . . ?
Au6 Au7 Ag1 60.71(6) . . ?
P7 Au7 Ag2 109.3(3) . . ?
Au12 Au7 Ag2 59.92(6) . . ?
Au8 Au7 Ag2 64.94(6) . . ?
Au6 Au7 Ag2 109.13(7) . . ?
Ag1 Au7 Ag2 59.77(7) . . ?
P7 Au7 Ag7 128.4(3) . . ?
Au12 Au7 Ag7 60.74(7) . . ?
Au8 Au7 Ag7 59.31(7) . . ?
Au6 Au7 Ag7 59.36(7) . . ?
Ag1 Au7 Ag7 110.15(8) . . ?
Ag2 Au7 Ag7 113.01(9) . . ?
P8 Au8 Au12 168.6(4) . . ?
P8 Au8 Au7 127.0(3) . . ?
Au12 Au8 Au7 59.09(5) . . ?
P8 Au8 Au9 119.2(3) . . ?
Au12 Au8 Au9 59.26(5) . . ?
Au7 Au8 Au9 111.65(7) . . ?
P8 Au8 Ag7 128.2(4) . . ?
Au12 Au8 Ag7 62.44(7) . . ?
Au7 Au8 Ag7 63.26(7) . . ?
Au9 Au8 Ag7 64.37(8) . . ?
P8 Au8 Ag3 110.0(3) . . ?
Au12 Au8 Ag3 58.83(6) . . ?
Au7 Au8 Ag3 106.11(7) . . ?
Au9 Au8 Ag3 61.64(6) . . ?
Ag7 Au8 Ag3 114.02(9) . . ?
P8 Au8 Ag2 114.8(4) . . ?
Au12 Au8 Ag2 58.15(6) . . ?
Au7 Au8 Ag2 59.63(6) . . ?
Au9 Au8 Ag2 106.78(7) . . ?
Ag7 Au8 Ag2 111.89(8) . . ?
Ag3 Au8 Ag2 55.75(7) . . ?
P9 Au9 Au12 164.0(3) . . ?
P9 Au9 Au8 133.1(3) . . ?
Au12 Au9 Au8 58.24(5) . . ?
P9 Au9 Au10 118.5(3) . . ?
Au12 Au9 Au10 58.10(5) . . ?
Au8 Au9 Au10 105.16(7) . . ?
P9 Au9 Ag4 104.5(3) . . ?
Au12 Au9 Ag4 59.66(6) . . ?
Au8 Au9 Ag4 109.91(7) . . ?
Au10 Au9 Ag4 63.55(7) . . ?
P9 Au9 Ag3 112.8(3) . . ?
Au12 Au9 Ag3 59.16(6) . . ?
Au8 Au9 Ag3 63.28(6) . . ?
Au10 Au9 Ag3 109.43(7) . . ?
Ag4 Au9 Ag3 59.16(7) . . ?
P9 Au9 Ag7 133.6(3) . . ?
Au12 Au9 Ag7 59.99(7) . . ?
Au8 Au9 Ag7 58.65(7) . . ?
Au10 Au9 Ag7 57.99(7) . . ?
Ag4 Au9 Ag7 110.93(8) . . ?
Ag3 Au9 Ag7 110.79(8) . . ?
P10 Au10 Au12 170.2(3) . . ?
P10 Au10 Au9 130.4(3) . . ?
Au12 Au10 Au9 59.32(5) . . ?
P10 Au10 Ag7 120.0(3) . . ?
Au12 Au10 Ag7 62.90(7) . . ?
Au9 Au10 Ag7 64.75(8) . . ?
P10 Au10 Au6 113.9(3) . . ?
Au12 Au10 Au6 58.44(5) . . ?
Au9 Au10 Au6 109.80(7) . . ?
Ag7 Au10 Au6 60.52(7) . . ?
P10 Au10 Ag5 112.9(3) . . ?
Au12 Au10 Ag5 58.88(6) . . ?
Au9 Au10 Ag5 107.94(7) . . ?
Ag7 Au10 Ag5 112.28(9) . . ?
Au6 Au10 Ag5 61.29(6) . . ?
P10 Au10 Ag4 123.0(3) . . ?
Au12 Au10 Ag4 58.72(6) . . ?
Au9 Au10 Ag4 60.05(6) . . ?
Ag7 Au10 Ag4 113.55(9) . . ?
Au6 Au10 Ag4 107.96(7) . . ?
Ag5 Au10 Ag4 58.39(7) . . ?
Au12 Au11 Au4 118.42(7) . . ?
Au12 Au11 Au1 116.31(6) . . ?
Au4 Au11 Au1 115.69(6) . . ?
Au12 Au11 Au2 116.87(6) . . ?
Au4 Au11 Au2 114.24(7) . . ?
Au1 Au11 Au2 63.64(6) . . ?
Au12 Au11 Au3 118.87(6) . . ?
Au4 Au11 Au3 61.91(5) . . ?
Au1 Au11 Au3 114.60(6) . . ?
Au2 Au11 Au3 61.92(5) . . ?
Au12 Au11 Au5 115.20(6) . . ?
Au4 Au11 Au5 64.32(5) . . ?
Au1 Au11 Au5 63.67(5) . . ?
Au2 Au11 Au5 117.39(6) . . ?
Au3 Au11 Au5 116.28(7) . . ?
Au12 Au11 Ag2 62.92(6) . . ?
Au4 Au11 Ag2 115.68(7) . . ?
Au1 Au11 Ag2 117.58(7) . . ?
Au2 Au11 Ag2 64.55(6) . . ?
Au3 Au11 Ag2 64.90(7) . . ?
Au5 Au11 Ag2 177.99(8) . . ?
Au12 Au11 Ag3 63.12(6) . . ?
Au4 Au11 Ag3 64.98(6) . . ?
Au1 Au11 Ag3 179.33(8) . . ?
Au2 Au11 Ag3 116.20(7) . . ?
Au3 Au11 Ag3 65.66(6) . . ?
Au5 Au11 Ag3 116.84(7) . . ?
Ag2 Au11 Ag3 61.91(7) . . ?
Au12 Au11 Ag1 61.86(6) . . ?
Au4 Au11 Ag1 178.37(8) . . ?
Au1 Au11 Ag1 65.02(6) . . ?
Au2 Au11 Ag1 64.60(7) . . ?
Au3 Au11 Ag1 116.48(7) . . ?
Au5 Au11 Ag1 117.15(7) . . ?
Ag2 Au11 Ag1 62.87(7) . . ?
Ag3 Au11 Ag1 114.31(8) . . ?
Au12 Au11 Ag5 61.88(6) . . ?
Au4 Au11 Ag5 118.44(7) . . ?
Au1 Au11 Ag5 64.43(6) . . ?
Au2 Au11 Ag5 117.26(7) . . ?
Au3 Au11 Ag5 179.02(8) . . ?
Au5 Au11 Ag5 63.48(6) . . ?
Ag2 Au11 Ag5 115.37(8) . . ?
Ag3 Au11 Ag5 115.31(8) . . ?
Ag1 Au11 Ag5 63.17(7) . . ?
Au12 Au11 Ag4 62.30(6) . . ?
Au4 Au11 Ag4 66.17(7) . . ?
Au1 Au11 Ag4 117.04(7) . . ?
Au2 Au11 Ag4 179.05(8) . . ?
Au3 Au11 Ag4 117.93(7) . . ?
Au5 Au11 Ag4 63.55(6) . . ?
Ag2 Au11 Ag4 114.52(8) . . ?
Ag3 Au11 Ag4 63.11(7) . . ?
Ag1 Au11 Ag4 114.97(8) . . ?
Ag5 Au11 Ag4 62.90(7) . . ?
Au12 Au11 Ag6 176.91(8) . . ?
Au4 Au11 Ag6 62.73(7) . . ?
Au1 Au11 Ag6 61.14(7) . . ?
Au2 Au11 Ag6 64.02(7) . . ?
Au3 Au11 Ag6 64.21(7) . . ?
Au5 Au11 Ag6 62.38(7) . . ?
Ag2 Au11 Ag6 119.53(8) . . ?
Ag3 Au11 Ag6 119.44(8) . . ?
Ag1 Au11 Ag6 117.08(9) . . ?
Ag5 Au11 Ag6 115.04(8) . . ?
Ag4 Au11 Ag6 116.84(8) . . ?
Au11 Au12 Au10 118.41(6) . . ?
Au11 Au12 Au8 119.82(6) . . ?
Au10 Au12 Au8 112.08(7) . . ?
Au11 Au12 Au7 115.47(6) . . ?
Au10 Au12 Au7 116.51(7) . . ?
Au8 Au12 Au7 62.49(6) . . ?
Au11 Au12 Au9 116.23(6) . . ?
Au10 Au12 Au9 62.58(5) . . ?
Au8 Au12 Au9 62.50(5) . . ?
Au7 Au12 Au9 117.40(6) . . ?
Au11 Au12 Au6 116.46(6) . . ?
Au10 Au12 Au6 64.49(6) . . ?
Au8 Au12 Au6 113.36(7) . . ?
Au7 Au12 Au6 63.12(6) . . ?
Au9 Au12 Au6 117.64(7) . . ?
Au11 Au12 Ag1 62.19(6) . . ?
Au10 Au12 Ag1 117.92(7) . . ?
Au8 Au12 Ag1 118.11(7) . . ?
Au7 Au12 Ag1 63.88(6) . . ?
Au9 Au12 Ag1 178.42(7) . . ?
Au6 Au12 Ag1 63.64(6) . . ?
Au11 Au12 Ag5 62.17(6) . . ?
Au10 Au12 Ag5 65.76(7) . . ?
Au8 Au12 Ag5 177.81(8) . . ?
Au7 Au12 Ag5 117.85(7) . . ?
Au9 Au12 Ag5 116.07(7) . . ?
Au6 Au12 Ag5 65.58(6) . . ?
Ag1 Au12 Ag5 63.37(7) . . ?
Au11 Au12 Ag4 61.94(6) . . ?
Au10 Au12 Ag4 66.56(7) . . ?
Au8 Au12 Ag4 116.91(7) . . ?
Au7 Au12 Ag4 176.93(8) . . ?
Au9 Au12 Ag4 63.72(6) . . ?
Au6 Au12 Ag4 119.23(8) . . ?
Ag1 Au12 Ag4 114.95(8) . . ?
Ag5 Au12 Ag4 62.88(7) . . ?
Au11 Au12 Ag2 61.31(6) . . ?
Au10 Au12 Ag2 179.44(8) . . ?
Au8 Au12 Ag2 67.88(7) . . ?
Au7 Au12 Ag2 64.00(6) . . ?
Au9 Au12 Ag2 117.03(7) . . ?
Au6 Au12 Ag2 116.07(7) . . ?
Ag1 Au12 Ag2 62.46(7) . . ?
Ag5 Au12 Ag2 114.29(8) . . ?
Ag4 Au12 Ag2 112.93(8) . . ?
Au11 Au12 Ag3 61.40(6) . . ?
Au10 Au12 Ag3 118.58(7) . . ?
Au8 Au12 Ag3 67.05(6) . . ?
Au7 Au12 Ag3 115.10(7) . . ?
Au9 Au12 Ag3 65.56(6) . . ?
Au6 Au12 Ag3 176.71(8) . . ?
Ag1 Au12 Ag3 113.18(8) . . ?
Ag5 Au12 Ag3 114.13(8) . . ?
Ag4 Au12 Ag3 62.44(7) . . ?
Ag2 Au12 Ag3 60.86(7) . . ?
Au11 Au12 Ag7 178.24(8) . . ?
Au10 Au12 Ag7 61.01(7) . . ?
Au8 Au12 Ag7 61.65(7) . . ?
Au7 Au12 Ag7 64.08(7) . . ?
Au9 Au12 Ag7 65.16(7) . . ?
Au6 Au12 Ag7 61.79(7) . . ?
Ag1 Au12 Ag7 116.42(9) . . ?
Ag5 Au12 Ag7 116.37(8) . . ?
Ag4 Au12 Ag7 118.56(9) . . ?
Ag2 Au12 Ag7 119.29(8) . . ?
Ag3 Au12 Ag7 120.36(9) . . ?

loop_
_geom_bond_atom_site_label_1
_geom_bond_atom_site_label_2
_geom_bond_distance
_geom_bond_site_symmetry_2
_geom_bond_publ_flag
P1 C18 1.75(4) . ?
P1 C17 1.78(3) . ?
P1 C11 1.81(2) . ?
P1 Au1 2.287(9) . ?
C11 C12 1.3900 . ?
C11 C16 1.3900 . ?
C12 C13 1.3900 . ?
C13 C14 1.3900 . ?
C14 C15 1.3900 . ?
C15 C16 1.3900 . ?
P2 C28 1.76(4) . ?
P2 C27 1.79(4) . ?
P2 C21 1.837(19) . ?
P2 Au2 2.274(9) . ?
C21 C22 1.3900 . ?
C21 C26 1.3900 . ?
C22 C23 1.3900 . ?
C23 C24 1.3900 . ?
C24 C25 1.3900 . ?
C25 C26 1.3900 . ?
P3 C37 1.79(3) . ?
P3 C38 1.81(3) . ?
P3 C31 1.85(2) . ?
P3 Au3 2.277(8) . ?
C31 C32 1.3900 . ?
C31 C36 1.3900 . ?
C32 C33 1.3900 . ?
C33 C34 1.3900 . ?
C34 C35 1.3900 . ?
C35 C36 1.3900 . ?
P4 C41 1.800(19) . ?
P4 C48 1.81(4) . ?
P4 C47 1.83(3) . ?
P4 Au4 2.267(9) . ?
C41 C42 1.3900 . ?
C41 C46 1.3900 . ?
C42 C43 1.3900 . ?
C43 C44 1.3900 . ?
C44 C45 1.3900 . ?
C45 C46 1.3900 . ?
P5 C51 1.793(18) . ?
P5 C57 1.83(4) . ?
P5 C58 1.87(3) . ?
P5 Au5 2.309(9) . ?
C51 C52 1.3900 . ?
C51 C56 1.3900 . ?
C52 C53 1.3900 . ?
C53 C54 1.3900 . ?
C54 C55 1.3900 . ?
C55 C56 1.3900 . ?
P6 C67 1.73(4) . ?
P6 C68 1.78(4) . ?
P6 C61 1.78(2) . ?
P6 Au6 2.305(10) . ?
C61 C62 1.3900 . ?
C61 C66 1.3900 . ?
C62 C63 1.3900 . ?
C63 C64 1.3900 . ?
C64 C65 1.3900 . ?
C65 C66 1.3900 . ?
P7 C77 1.73(4) . ?
P7 C78 1.74(4) . ?
P7 C71 1.79(2) . ?
P7 Au7 2.269(10) . ?
C71 C72 1.3900 . ?
C71 C76 1.3900 . ?
C72 C73 1.3900 . ?
C73 C74 1.3900 . ?
C74 C75 1.3900 . ?
C75 C76 1.3900 . ?
P8 C87 1.66(5) . ?
P8 C81 1.82(2) . ?
P8 C88 1.92(5) . ?
P8 Au8 2.293(11) . ?
C81 C82 1.3900 . ?
C81 C86 1.3900 . ?
C82 C83 1.3900 . ?
C83 C84 1.3900 . ?
C84 C85 1.3900 . ?
C85 C86 1.3900 . ?
P9 C98 1.72(3) . ?
P9 C97 1.75(4) . ?
P9 C91 1.80(2) . ?
P9 Au9 2.291(9) . ?
C91 C92 1.3900 . ?
C91 C96 1.3900 . ?
C92 C93 1.3900 . ?
C93 C94 1.3900 . ?
C94 C95 1.3900 . ?
C95 C96 1.3900 . ?
P10 C107 1.77(4) . ?
P10 C101 1.80(2) . ?
P10 C108 1.81(4) . ?
P10 Au10 2.269(10) . ?
C101 C102 1.3900 . ?
C101 C106 1.3900 . ?
C102 C103 1.3900 . ?
C103 C104 1.3900 . ?
C104 C105 1.3900 . ?
C105 C106 1.3900 . ?
Ag1 O12 2.50(3) . ?
Ag1 O11 2.53(3) . ?
Ag1 Au12 2.809(3) . ?
Ag1 Au11 2.818(3) . ?
Ag1 Au6 2.927(3) . ?
Ag1 Au7 2.929(3) . ?
Ag1 Ag2 2.931(3) . ?
Ag1 Ag5 2.952(3) . ?
Ag1 Au2 2.969(3) . ?
Ag1 Au1 2.973(3) . ?
N1 O11 1.26(2) . ?
N1 O13 1.26(2) . ?
N1 O12 1.26(2) . ?
Ag2 O21 2.34(3) . ?
Ag2 Au11 2.801(3) . ?
Ag2 Au12 2.843(3) . ?
Ag2 Ag3 2.887(3) . ?
Ag2 Au7 2.953(3) . ?
Ag2 Au2 2.957(3) . ?
Ag2 Au3 2.974(3) . ?
Ag2 Au8 3.100(3) . ?
N2 O22 1.28(2) . ?
N2 O21 1.29(2) . ?
N2 O23 1.29(2) . ?
Ag3 O31 2.38(3) . ?
Ag3 O32 2.51(3) . ?
Ag3 Au11 2.813(3) . ?
Ag3 Au12 2.858(3) . ?
Ag3 Ag4 2.947(3) . ?
Ag3 Au4 2.959(3) . ?
Ag3 Au3 3.012(3) . ?
Ag3 Au9 3.030(3) . ?
Ag3 Au8 3.076(3) . ?
N3 O33 1.25(2) . ?
N3 O32 1.25(2) . ?
N3 O31 1.26(2) . ?
Ag4 O42 2.40(2) . ?
Ag4 O41 2.59(2) . ?
Ag4 Au11 2.818(3) . ?
Ag4 Au12 2.827(3) . ?
Ag4 Au5 2.933(3) . ?
Ag4 Au9 2.937(3) . ?
Ag4 Ag5 2.941(3) . ?
Ag4 Au4 3.010(3) . ?
Ag4 Au10 3.035(3) . ?
N4 O41 1.265(18) . ?
N4 O42 1.266(18) . ?
N4 O43 1.267(18) . ?
Ag5 O51 2.34(2) . ?
Ag5 Au12 2.810(3) . ?
Ag5 Au11 2.818(3) . ?
Ag5 Au5 2.930(3) . ?
Ag5 Au1 2.949(3) . ?
Ag5 Au10 2.993(3) . ?
Ag5 Au6 3.007(3) . ?
N5 O53 1.225(19) . ?
N5 O51 1.241(19) . ?
N5 O52 1.247(19) . ?
Ag6 O62A 2.43(2) . ?
Ag6 O61A 2.52(2) . ?
Ag6 O61B 2.54(2) . ?
Ag6 Au1 2.861(3) . ?
Ag6 Au11 2.903(3) . ?
Ag6 Au4 2.918(3) . ?
Ag6 Au5 2.931(3) . ?
Ag6 Au2 2.993(3) . ?
Ag6 Au3 3.003(3) . ?
N6A O62A 1.199(19) . ?
N6A O63A 1.201(19) . ?
N6A O61A 1.204(19) . ?
N6B O61B 1.232(19) . ?
N6B O62B 1.23(2) . ?
N6B O63B 1.236(19) . ?
Ag7 O71B 2.39(3) . ?
Ag7 O71A 2.45(5) . ?
Ag7 O72B 2.54(3) . ?
Ag7 Au10 2.846(3) . ?
Ag7 Au8 2.876(3) . ?
Ag7 Au12 2.897(3) . ?
Ag7 Au6 2.898(3) . ?
Ag7 Au7 2.987(3) . ?
Ag7 Au9 3.036(3) . ?
N7A O73A 1.20(3) . ?
N7A O72A 1.21(3) . ?
N7A O71A 1.21(3) . ?
N7B O72B 1.25(2) . ?
N7B O73B 1.25(2) . ?
N7B O71B 1.25(2) . ?
Au1 Au11 2.7124(19) . ?
Au1 Au2 2.873(2) . ?
Au1 Au5 2.882(2) . ?
Au2 Au11 2.736(2) . ?
Au2 Au3 2.818(2) . ?
Au3 Au11 2.742(2) . ?
Au3 Au4 2.796(2) . ?
Au4 Au11 2.693(2) . ?
Au4 Au5 2.898(2) . ?
Au5 Au11 2.750(2) . ?
Au6 Au12 2.741(2) . ?
Au6 Au7 2.862(2) . ?
Au6 Au10 2.904(2) . ?
Au7 Au12 2.726(2) . ?
Au7 Au8 2.818(2) . ?
Au8 Au12 2.706(2) . ?
Au8 Au9 2.823(2) . ?
Au9 Au12 2.736(2) . ?
Au9 Au10 2.824(2) . ?
Au10 Au12 2.701(2) . ?
Au11 Au12 2.640(2) . ?
